data_7129957
loop_
_publ_author_name
'Evans, Matthew J.'
'Gardiner, Michael'
'Anker, Mathew David'
'Coles, Martyn P.'

_publ_section_title
;
 Extending Chain Growth Beyond C1 \\rightarrow C4 in CO Homologation:
 Aluminyl Promoted Formation of the [C5O5]5-- Ligand
;
_journal_name_full 'Chemical Communications'
_journal_paper_doi 10.1039/D2CC01554D
_journal_year 2022
_chemical_formula_moiety 'C128 H200 Al4 K6 N10 O14 Si8, 2(C7 H8), 2.5 (C6 H16 N2)'
_chemical_formula_sum 'C157 H256 Al4 K6 N15 O14 Si8'
_chemical_formula_weight 3144.99
_space_group_IT_number 14
_space_group_name_Hall '-P 2ybc'
_space_group_name_H-M_alt 'P 1 21/c 1'
_symmetry_cell_setting monoclinic
_symmetry_Int_Tables_number 14
_symmetry_space_group_name_Hall '-P 2ybc'
_symmetry_space_group_name_H-M 'P 1 21/c 1'
_atom_sites_solution_hydrogens geom
_audit_conform_dict_location ftp://ftp.iucr.org/pub/cif_core.dic
_audit_conform_dict_name cif_core.dic
_audit_conform_dict_version 2.4.3
_audit_creation_date 2021-10-23T15:43:56-00:00
_audit_creation_method 'WinGX routine CIF_UPDATE'
_audit_update_record
;
2022-03-17 deposited with the CCDC.	2022-04-11 downloaded from the CCDC.
;
_cell_angle_alpha 90
_cell_angle_beta 97.0291(5)
_cell_angle_gamma 90
_cell_formula_units_Z 4
_cell_length_a 15.48560(7)
_cell_length_b 32.8594(2)
_cell_length_c 36.3809(2)
_cell_measurement_reflns_used 49335
_cell_measurement_temperature 150(3)
_cell_measurement_theta_max 73.152
_cell_measurement_theta_min 4.207
_cell_measurement_wavelength 1.54184
_cell_volume 18373.19(17)
_computing_cell_refinement 'CrysAlisPro 1.171.40.53 (Rigaku OD, 2019)'
_computing_data_collection 'CrysAlisPro 1.171.40.53 (Rigaku OD, 2019)'
_computing_data_reduction 'CrysAlisPro 1.171.40.53 (Rigaku OD, 2019)'
_computing_molecular_graphics 'Ortep for Windows (Farrugia, 2012)'
_computing_publication_material 'WinGX publication routines (Farrugia, 2012)'
_computing_structure_refinement 'SHELXL-2014/6 (Sheldrick, 2014)'
_diffrn_ambient_temperature 150(3)
_diffrn_detector 'CCD plate'
_diffrn_detector_area_resol_mean 8.0856
_diffrn_measured_fraction_theta_full 0.9793
_diffrn_measured_fraction_theta_max 0.99
_diffrn_measurement_device 'four-circle diffractometer'
_diffrn_measurement_device_type 'SuperNova, Dual, Cu at home/near, EosS2'
_diffrn_measurement_method '\w scans'
_diffrn_orient_matrix_type 'CrysAlisPro convention (1999,Acta A55,543-557)'
_diffrn_orient_matrix_UB_11 0.004903
_diffrn_orient_matrix_UB_12 0.0250332
_diffrn_orient_matrix_UB_13 0.0360099
_diffrn_orient_matrix_UB_21 -0.0045501
_diffrn_orient_matrix_UB_22 0.0396361
_diffrn_orient_matrix_UB_23 -0.0227731
_diffrn_orient_matrix_UB_31 -0.0999876
_diffrn_orient_matrix_UB_32 -0.0005772
_diffrn_orient_matrix_UB_33 -0.0024098
_diffrn_radiation_monochromator mirror
_diffrn_radiation_probe x-ray
_diffrn_radiation_type 'Cu K\a'
_diffrn_radiation_wavelength 1.54184
_diffrn_reflns_av_R_equivalents 0.0313
_diffrn_reflns_av_unetI/netI 0.0484
_diffrn_reflns_Laue_measured_fraction_full 0.997
_diffrn_reflns_Laue_measured_fraction_max 0.99
_diffrn_reflns_limit_h_max 18
_diffrn_reflns_limit_h_min -18
_diffrn_reflns_limit_k_max 40
_diffrn_reflns_limit_k_min -40
_diffrn_reflns_limit_l_max 44
_diffrn_reflns_limit_l_min -44
_diffrn_reflns_number 148511
_diffrn_reflns_point_group_measured_fraction_full 0.997
_diffrn_reflns_point_group_measured_fraction_max 0.99
_diffrn_reflns_theta_full 73.8322
_diffrn_reflns_theta_max 73.3035
_diffrn_reflns_theta_min 3.5269
_diffrn_source 'micro-focus sealed X-ray tube'
_exptl_absorpt_coefficient_mu 2.398
_exptl_absorpt_correction_T_max 1
_exptl_absorpt_correction_T_min 0.607
_exptl_absorpt_correction_type gaussian
_exptl_absorpt_process_details
;
        CrysAlisPro 1.171.40.53 (Rigaku Oxford Diffraction, 2019)
Numerical absorption correction based on gaussian integration over
                        a multifaceted crystal model
        Empirical absorption correction using spherical harmonics,
 implemented in SCALE3 ABSPACK scaling algorithm.
;
_exptl_crystal_colour 'dark purple'
_exptl_crystal_density_diffrn 1.137
_exptl_crystal_density_method 'not measured'
_exptl_crystal_description block
_exptl_crystal_F_000 6772
_exptl_crystal_size_max 0.26
_exptl_crystal_size_mid 0.159
_exptl_crystal_size_min 0.119
_refine_diff_density_max 0.337
_refine_diff_density_min -0.565
_refine_diff_density_rms 0.056
_refine_ls_extinction_method none
_refine_ls_goodness_of_fit_ref 1.01
_refine_ls_hydrogen_treatment constr
_refine_ls_matrix_type full
_refine_ls_number_constraints 0
_refine_ls_number_parameters 1613
_refine_ls_number_reflns 36547
_refine_ls_number_restraints 0
_refine_ls_restrained_S_all 1.01
_refine_ls_R_factor_all 0.0495
_refine_ls_R_factor_gt 0.0431
_refine_ls_shift/su_max 0.002
_refine_ls_shift/su_mean 0
_refine_ls_structure_factor_coef Fsqd
_refine_ls_weighting_details 'w=1/[\s^2^(Fo^2^)+(0.0663P)^2^+10.2785P] where P=(Fo^2^+2Fc^2^)/3'
_refine_ls_weighting_scheme calc
_refine_ls_wR_factor_gt 0.1239
_refine_ls_wR_factor_ref 0.1292
_reflns_number_gt 31728
_reflns_number_total 36547
_reflns_threshold_expression 'I > 2\s(I)'
_cod_data_source_file d2cc01554d2.cif
_cod_data_source_block compound-2
_cod_original_cell_volume 18373.18(19)
_cod_database_code 7129957

loop_
_symmetry_equiv_pos_as_xyz
'x, y, z'
'-x, y+1/2, -z+1/2'
'-x, -y, -z'
'x, -y-1/2, z-1/2'

loop_
_atom_site_label
_atom_site_type_symbol
_atom_site_fract_x
_atom_site_fract_y
_atom_site_fract_z
_atom_site_U_iso_or_equiv
_atom_site_adp_type
_atom_site_occupancy
_atom_site_calc_flag
_atom_site_disorder_assembly
_atom_site_disorder_group
K1 K 0.49449(3) 0.41415(2) 0.72385(2) 0.03907(10) Uani 1 d . .
K2 K 0.36867(3) 0.38568(2) 0.91635(2) 0.03539(9) Uani 1 d . .
K3 K 0.48369(3) 0.29048(2) 0.86145(2) 0.03172(9) Uani 1 d . .
K4 K 0.22028(3) 0.31829(2) 0.83396(2) 0.03360(9) Uani 1 d . .
K5 K 0.33403(3) 0.23741(2) 0.79185(2) 0.03990(10) Uani 1 d . .
K6 K 0.20372(3) 0.17664(2) 0.95689(2) 0.03451(9) Uani 1 d . .
Si1 Si 0.77384(3) 0.44488(2) 0.83933(2) 0.03016(11) Uani 1 d . .
Si2 Si 0.67918(4) 0.51879(2) 0.86374(2) 0.03424(12) Uani 1 d . .
Si3 Si 0.14821(4) 0.39664(2) 0.64970(2) 0.04409(15) Uani 1 d . .
Si4 Si 0.07989(4) 0.44115(2) 0.71190(2) 0.04210(14) Uani 1 d . .
Si5 Si 0.08557(4) 0.33812(2) 1.04309(2) 0.04056(14) Uani 1 d . .
Si6 Si -0.03800(3) 0.30391(2) 0.97982(2) 0.03346(11) Uani 1 d . .
Si8 Si 0.61682(4) 0.16634(2) 0.98518(2) 0.05344(19) Uani 1 d . .
Al1 Al 0.57465(3) 0.44217(2) 0.82998(2) 0.02392(10) Uani 1 d . .
Al2 Al 0.24188(3) 0.38613(2) 0.72894(2) 0.02835(11) Uani 1 d . .
Al3 Al 0.15751(3) 0.29553(2) 0.97499(2) 0.02468(10) Uani 1 d . .
Al4 Al 0.44948(3) 0.18097(2) 0.93196(2) 0.02687(11) Uani 1 d . .
O1 O 0.76225(9) 0.49110(5) 0.85509(4) 0.0379(3) Uani 1 d . .
O2 O 0.08116(9) 0.42727(6) 0.66835(4) 0.0495(4) Uani 1 d . .
O3 O -0.00757(9) 0.32441(5) 1.02049(4) 0.0414(3) Uani 1 d . .
O4 O 0.60181(11) 0.11780(6) 0.97537(7) 0.0669(6) Uani 1 d . .
N1 N 0.67892(9) 0.43229(5) 0.81176(4) 0.0281(3) Uani 1 d . .
N2 N 0.58920(10) 0.48712(5) 0.86030(5) 0.0294(3) Uani 1 d . .
N3 N 0.24515(10) 0.39607(6) 0.67884(4) 0.0346(4) Uani 1 d . .
N4 N 0.13349(10) 0.40399(6) 0.73923(4) 0.0335(4) Uani 1 d . .
N5 N 0.16282(10) 0.33333(5) 1.01269(4) 0.0300(3) Uani 1 d . .
N6 N 0.04636(10) 0.27396(5) 0.96897(4) 0.0294(3) Uani 1 d . .
N7 N 0.56465(10) 0.19354(5) 0.94849(5) 0.0343(4) Uani 1 d . .
N8 N 0.43444(11) 0.12651(5) 0.94374(5) 0.0339(4) Uani 1 d . .
N9 N 0.42140(16) 0.17583(8) 0.75277(7) 0.0611(6) Uani 1 d . .
N10 N 0.23106(17) 0.19287(9) 0.73061(8) 0.0648(7) Uani 1 d . .
C1 C 0.67992(11) 0.41754(6) 0.77499(5) 0.0292(4) Uani 1 d . .
C2 C 0.68688(12) 0.44503(7) 0.74542(6) 0.0349(4) Uani 1 d . .
C3 C 0.68884(13) 0.42984(8) 0.70970(6) 0.0422(5) Uani 1 d . .
H3 H 0.6942 0.4483 0.69 0.051 Uiso 1 calc . .
C4 C 0.68312(14) 0.38867(9) 0.70226(6) 0.0453(5) Uani 1 d . .
H4 H 0.6845 0.3789 0.6778 0.054 Uiso 1 calc . .
C5 C 0.67532(13) 0.36175(8) 0.73095(6) 0.0392(5) Uani 1 d . .
H5 H 0.6705 0.3334 0.7258 0.047 Uiso 1 calc . .
C6 C 0.67430(11) 0.37531(7) 0.76729(5) 0.0313(4) Uani 1 d . .
C7 C 0.68797(13) 0.49066(7) 0.75139(7) 0.0404(5) Uani 1 d . .
H7 H 0.7002 0.4957 0.7786 0.048 Uiso 1 calc . .
C8 C 0.59763(15) 0.50867(8) 0.73792(8) 0.0507(6) Uani 1 d . .
H8A H 0.5828 0.503 0.7115 0.076 Uiso 1 calc . .
H8B H 0.5987 0.5382 0.742 0.076 Uiso 1 calc . .
H8C H 0.554 0.4963 0.7518 0.076 Uiso 1 calc . .
C9 C 0.75774(16) 0.51280(9) 0.73263(9) 0.0566(7) Uani 1 d . .
H9A H 0.8146 0.5004 0.7403 0.085 Uiso 1 calc . .
H9B H 0.7593 0.5415 0.7399 0.085 Uiso 1 calc . .
H9C H 0.744 0.5107 0.7057 0.085 Uiso 1 calc . .
C10 C 0.67323(12) 0.34386(6) 0.79803(6) 0.0321(4) Uani 1 d . .
H10 H 0.6609 0.3584 0.821 0.039 Uiso 1 calc . .
C11 C 0.60382(15) 0.31089(7) 0.78936(7) 0.0434(5) Uani 1 d . .
H11A H 0.5459 0.3233 0.7874 0.065 Uiso 1 calc . .
H11B H 0.6094 0.2906 0.8092 0.065 Uiso 1 calc . .
H11C H 0.6118 0.2977 0.7659 0.065 Uiso 1 calc . .
C12 C 0.76374(14) 0.32431(8) 0.80576(7) 0.0429(5) Uani 1 d . .
H12A H 0.7764 0.3091 0.7839 0.064 Uiso 1 calc . .
H12B H 0.7649 0.3057 0.8269 0.064 Uiso 1 calc . .
H12C H 0.8076 0.3456 0.8114 0.064 Uiso 1 calc . .
C13 C 0.79253(15) 0.41061(8) 0.88041(7) 0.0457(5) Uani 1 d . .
H13A H 0.8403 0.4213 0.8979 0.069 Uiso 1 calc . .
H13B H 0.8076 0.3833 0.8724 0.069 Uiso 1 calc . .
H13C H 0.7395 0.4092 0.8925 0.069 Uiso 1 calc . .
C14 C 0.86956(13) 0.44430(8) 0.81337(7) 0.0436(5) Uani 1 d . .
H14A H 0.8613 0.4644 0.7933 0.065 Uiso 1 calc . .
H14B H 0.876 0.4171 0.8029 0.065 Uiso 1 calc . .
H14C H 0.922 0.4511 0.8302 0.065 Uiso 1 calc . .
C15 C 0.70360(19) 0.54220(8) 0.91011(8) 0.0550(6) Uani 1 d . .
H15A H 0.7284 0.5216 0.9278 0.083 Uiso 1 calc . .
H15B H 0.6499 0.553 0.9181 0.083 Uiso 1 calc . .
H15C H 0.7454 0.5644 0.909 0.083 Uiso 1 calc . .
C16 C 0.67102(17) 0.56214(7) 0.83018(8) 0.0525(6) Uani 1 d . .
H16A H 0.7292 0.5732 0.8286 0.079 Uiso 1 calc . .
H16B H 0.6339 0.5834 0.8387 0.079 Uiso 1 calc . .
H16C H 0.6458 0.5525 0.8057 0.079 Uiso 1 calc . .
C17 C 0.51868(13) 0.49458(6) 0.88166(6) 0.0318(4) Uani 1 d . .
C18 C 0.52095(14) 0.47804(6) 0.91769(6) 0.0344(4) Uani 1 d . .
C19 C 0.44902(16) 0.48257(7) 0.93675(7) 0.0426(5) Uani 1 d . .
H19 H 0.4501 0.471 0.9607 0.051 Uiso 1 calc . .
C20 C 0.37581(17) 0.50367(8) 0.92149(8) 0.0503(6) Uani 1 d . .
H20 H 0.3266 0.5059 0.9346 0.06 Uiso 1 calc . .
C21 C 0.37506(16) 0.52143(8) 0.88700(8) 0.0477(5) Uani 1 d . .
H21 H 0.3256 0.5366 0.8769 0.057 Uiso 1 calc . .
C22 C 0.44559(14) 0.51751(7) 0.86670(7) 0.0386(4) Uani 1 d . .
C23 C 0.60104(14) 0.45639(6) 0.93672(6) 0.0355(4) Uani 1 d . .
H23 H 0.6495 0.4607 0.9213 0.043 Uiso 1 calc . .
C24 C 0.58705(16) 0.41047(6) 0.93986(6) 0.0410(5) Uani 1 d . .
H24A H 0.5416 0.4053 0.9558 0.062 Uiso 1 calc . .
H24B H 0.6414 0.3976 0.9506 0.062 Uiso 1 calc . .
H24C H 0.5692 0.3991 0.9152 0.062 Uiso 1 calc . .
C25 C 0.63035(18) 0.47365(8) 0.97551(7) 0.0494(6) Uani 1 d . .
H25A H 0.634 0.5034 0.9741 0.074 Uiso 1 calc . .
H25B H 0.6876 0.4625 0.9848 0.074 Uiso 1 calc . .
H25C H 0.5881 0.466 0.9923 0.074 Uiso 1 calc . .
C26 C 0.44216(16) 0.53958(8) 0.82986(8) 0.0481(6) Uani 1 d . .
H26 H 0.4973 0.5333 0.8193 0.058 Uiso 1 calc . .
C27 C 0.36681(18) 0.52598(10) 0.80159(8) 0.0603(7) Uani 1 d . .
H27A H 0.3711 0.4966 0.7973 0.091 Uiso 1 calc . .
H27B H 0.3693 0.5406 0.7782 0.091 Uiso 1 calc . .
H27C H 0.3116 0.532 0.811 0.091 Uiso 1 calc . .
C28 C 0.4393(2) 0.58586(9) 0.83591(11) 0.0684(8) Uani 1 d . .
H28A H 0.3838 0.5933 0.8445 0.103 Uiso 1 calc . .
H28B H 0.4448 0.5999 0.8125 0.103 Uiso 1 calc . .
H28C H 0.4874 0.5939 0.8545 0.103 Uiso 1 calc . .
C29 C 0.32626(12) 0.40010(8) 0.66448(5) 0.0392(5) Uani 1 d . .
C30 C 0.35794(14) 0.43865(9) 0.65592(6) 0.0476(6) Uani 1 d . .
C31 C 0.43849(16) 0.44180(11) 0.64227(7) 0.0589(8) Uani 1 d . .
H31 H 0.4594 0.4679 0.6365 0.071 Uiso 1 calc . .
C32 C 0.48803(15) 0.40792(12) 0.63706(7) 0.0627(9) Uani 1 d . .
H32 H 0.5424 0.4106 0.6277 0.075 Uiso 1 calc . .
C33 C 0.45759(15) 0.37023(11) 0.64561(6) 0.0574(7) Uani 1 d . .
H33 H 0.4918 0.3469 0.6422 0.069 Uiso 1 calc . .
C34 C 0.37734(14) 0.36534(9) 0.65930(6) 0.0441(5) Uani 1 d . .
C35 C 0.30958(17) 0.47730(10) 0.66265(8) 0.0589(7) Uani 1 d . .
H35 H 0.2496 0.4696 0.6676 0.071 Uiso 1 calc . .
C36 C 0.35392(19) 0.49919(10) 0.69708(11) 0.0702(9) Uani 1 d . .
H36A H 0.3556 0.4811 0.7186 0.105 Uiso 1 calc . .
H36B H 0.3211 0.5238 0.7015 0.105 Uiso 1 calc . .
H36C H 0.4134 0.5066 0.6932 0.105 Uiso 1 calc . .
C37 C 0.3006(2) 0.50608(14) 0.62900(13) 0.1003(16) Uani 1 d . .
H37A H 0.3577 0.5176 0.6259 0.151 Uiso 1 calc . .
H37B H 0.2602 0.5281 0.633 0.151 Uiso 1 calc . .
H37C H 0.2783 0.4908 0.6067 0.151 Uiso 1 calc . .
C38 C 0.34772(16) 0.32278(9) 0.66738(6) 0.0499(6) Uani 1 d . .
H38 H 0.2917 0.3252 0.6783 0.06 Uiso 1 calc . .
C39 C 0.4133(2) 0.30070(12) 0.69583(8) 0.0666(8) Uani 1 d . .
H39A H 0.4687 0.2975 0.6857 0.1 Uiso 1 calc . .
H39B H 0.3904 0.2738 0.7012 0.1 Uiso 1 calc . .
H39C H 0.4225 0.3167 0.7187 0.1 Uiso 1 calc . .
C40 C 0.3297(2) 0.29828(11) 0.63157(8) 0.0690(8) Uani 1 d . .
H40A H 0.2869 0.3127 0.6142 0.104 Uiso 1 calc . .
H40B H 0.3067 0.2715 0.6371 0.104 Uiso 1 calc . .
H40C H 0.3838 0.2949 0.6205 0.104 Uiso 1 calc . .
C41 C 0.16026(17) 0.41492(12) 0.60224(7) 0.0647(9) Uani 1 d . .
H41A H 0.1058 0.4104 0.586 0.097 Uiso 1 calc . .
H41B H 0.2075 0.4 0.5926 0.097 Uiso 1 calc . .
H41C H 0.1739 0.4441 0.6031 0.097 Uiso 1 calc . .
C42 C 0.10070(16) 0.34481(11) 0.64458(7) 0.0598(8) Uani 1 d . .
H42A H 0.105 0.3316 0.6689 0.09 Uiso 1 calc . .
H42B H 0.1326 0.3287 0.628 0.09 Uiso 1 calc . .
H42C H 0.0394 0.3467 0.6341 0.09 Uiso 1 calc . .
C43 C 0.13462(19) 0.49155(9) 0.71949(8) 0.0597(7) Uani 1 d . .
H43A H 0.1978 0.4876 0.724 0.09 Uiso 1 calc . .
H43B H 0.1145 0.5049 0.741 0.09 Uiso 1 calc . .
H43C H 0.1204 0.5086 0.6975 0.09 Uiso 1 calc . .
C44 C -0.03519(16) 0.44774(11) 0.72060(8) 0.0615(8) Uani 1 d . .
H44A H -0.0603 0.4714 0.7068 0.092 Uiso 1 calc . .
H44B H -0.0374 0.4519 0.7471 0.092 Uiso 1 calc . .
H44C H -0.0686 0.4234 0.7124 0.092 Uiso 1 calc . .
C45 C 0.09742(12) 0.38863(7) 0.77094(5) 0.0328(4) Uani 1 d . .
C46 C 0.12296(12) 0.40503(7) 0.80648(6) 0.0339(4) Uani 1 d . .
C47 C 0.08704(13) 0.38965(7) 0.83702(6) 0.0367(4) Uani 1 d . .
H47 H 0.1037 0.4013 0.8607 0.044 Uiso 1 calc . .
C48 C 0.02821(13) 0.35808(8) 0.83373(6) 0.0394(5) Uani 1 d . .
H48 H 0.0053 0.3477 0.8549 0.047 Uiso 1 calc . .
C49 C 0.00314(13) 0.34174(8) 0.79898(6) 0.0402(5) Uani 1 d . .
H49 H -0.0369 0.3197 0.7966 0.048 Uiso 1 calc . .
C50 C 0.03527(12) 0.35681(8) 0.76740(6) 0.0371(4) Uani 1 d . .
C51 C 0.18590(13) 0.44032(7) 0.81294(6) 0.0381(4) Uani 1 d . .
H51 H 0.2112 0.4456 0.7894 0.046 Uiso 1 calc . .
C52 C 0.26073(14) 0.43098(8) 0.84338(6) 0.0421(5) Uani 1 d . .
H52A H 0.2377 0.4279 0.8671 0.063 Uiso 1 calc . .
H52B H 0.3028 0.4534 0.8451 0.063 Uiso 1 calc . .
H52C H 0.2895 0.4057 0.8374 0.063 Uiso 1 calc . .
C53 C 0.13733(18) 0.47861(9) 0.82270(9) 0.0567(6) Uani 1 d . .
H53A H 0.0891 0.484 0.8032 0.085 Uiso 1 calc . .
H53B H 0.1774 0.5018 0.8247 0.085 Uiso 1 calc . .
H53C H 0.1144 0.4746 0.8464 0.085 Uiso 1 calc . .
C54 C 0.00097(14) 0.33812(9) 0.73011(6) 0.0480(6) Uani 1 d . .
H54 H 0.0232 0.3547 0.7102 0.058 Uiso 1 calc . .
C55 C 0.03378(17) 0.29484(10) 0.72710(8) 0.0605(7) Uani 1 d . .
H55A H 0.0975 0.2948 0.7302 0.091 Uiso 1 calc . .
H55B H 0.012 0.2837 0.7027 0.091 Uiso 1 calc . .
H55C H 0.0129 0.278 0.7464 0.091 Uiso 1 calc . .
C56 C -0.10004(16) 0.33850(12) 0.72336(8) 0.0634(8) Uani 1 d . .
H56A H -0.123 0.3177 0.7388 0.095 Uiso 1 calc . .
H56B H -0.1193 0.3327 0.6972 0.095 Uiso 1 calc . .
H56C H -0.1215 0.3653 0.7298 0.095 Uiso 1 calc . .
C57 C 0.23918(12) 0.35858(6) 1.01567(5) 0.0290(4) Uani 1 d . .
C58 C 0.31757(12) 0.34537(6) 1.03660(5) 0.0314(4) Uani 1 d . .
C59 C 0.39304(13) 0.36869(7) 1.03560(6) 0.0350(4) Uani 1 d . .
H59 H 0.4458 0.3599 1.0494 0.042 Uiso 1 calc . .
C60 C 0.39283(14) 0.40400(7) 1.01523(6) 0.0375(4) Uani 1 d . .
H60 H 0.4453 0.4187 1.0142 0.045 Uiso 1 calc . .
C61 C 0.31545(14) 0.41782(6) 0.99630(6) 0.0351(4) Uani 1 d . .
H61 H 0.3151 0.4425 0.9827 0.042 Uiso 1 calc . .
C62 C 0.23778(13) 0.39628(6) 0.99678(5) 0.0314(4) Uani 1 d . .
C63 C 0.32181(13) 0.30809(7) 1.06125(6) 0.0369(4) Uani 1 d . .
H63 H 0.2623 0.2958 1.0587 0.044 Uiso 1 calc . .
C64 C 0.34461(18) 0.32097(9) 1.10184(7) 0.0529(6) Uani 1 d . .
H64A H 0.4029 0.333 1.1053 0.079 Uiso 1 calc . .
H64B H 0.3434 0.2971 1.1179 0.079 Uiso 1 calc . .
H64C H 0.3021 0.341 1.1083 0.079 Uiso 1 calc . .
C65 C 0.38396(16) 0.27582(8) 1.05048(7) 0.0455(5) Uani 1 d . .
H65A H 0.3674 0.268 1.0246 0.068 Uiso 1 calc . .
H65B H 0.3813 0.2519 1.0664 0.068 Uiso 1 calc . .
H65C H 0.4433 0.2867 1.0534 0.068 Uiso 1 calc . .
C66 C 0.15436(14) 0.41446(7) 0.97742(6) 0.0369(4) Uani 1 d . .
H66 H 0.1049 0.3976 0.9842 0.044 Uiso 1 calc . .
C67 C 0.14002(18) 0.45828(8) 0.99005(7) 0.0516(6) Uani 1 d . .
H67A H 0.1431 0.459 1.0171 0.077 Uiso 1 calc . .
H67B H 0.0827 0.4678 0.979 0.077 Uiso 1 calc . .
H67C H 0.1852 0.476 0.9821 0.077 Uiso 1 calc . .
C68 C 0.15151(17) 0.41327(8) 0.93524(6) 0.0465(5) Uani 1 d . .
H68A H 0.1969 0.4311 0.9277 0.07 Uiso 1 calc . .
H68B H 0.0944 0.4226 0.9238 0.07 Uiso 1 calc . .
H68C H 0.1614 0.3853 0.9273 0.07 Uiso 1 calc . .
C69 C 0.07526(19) 0.39102(11) 1.05998(9) 0.0680(9) Uani 1 d . .
H69A H 0.046 0.4079 1.04 0.102 Uiso 1 calc . .
H69B H 0.1333 0.4021 1.068 0.102 Uiso 1 calc . .
H69C H 0.041 0.391 1.0809 0.102 Uiso 1 calc . .
C70 C 0.10411(18) 0.30490(13) 1.08496(7) 0.0703(10) Uani 1 d . .
H70A H 0.0523 0.3052 1.0979 0.105 Uiso 1 calc . .
H70B H 0.1542 0.315 1.1015 0.105 Uiso 1 calc . .
H70C H 0.1156 0.277 1.0774 0.105 Uiso 1 calc . .
C71 C -0.06049(16) 0.34635(8) 0.94619(8) 0.0503(6) Uani 1 d . .
H71A H -0.0982 0.3665 0.9562 0.075 Uiso 1 calc . .
H71B H -0.0896 0.3357 0.9227 0.075 Uiso 1 calc . .
H71C H -0.0056 0.3593 0.9419 0.075 Uiso 1 calc . .
C72 C -0.13898(13) 0.27406(8) 0.98244(7) 0.0458(5) Uani 1 d . .
H72A H -0.128 0.2532 1.0017 0.069 Uiso 1 calc . .
H72B H -0.1569 0.261 0.9585 0.069 Uiso 1 calc . .
H72C H -0.1853 0.2923 0.9885 0.069 Uiso 1 calc . .
C73 C 0.03225(11) 0.23265(6) 0.95774(5) 0.0296(4) Uani 1 d . .
C74 C 0.02580(12) 0.20169(7) 0.98447(6) 0.0364(4) Uani 1 d . .
C75 C 0.01121(14) 0.16150(8) 0.97289(7) 0.0460(6) Uani 1 d . .
H75 H 0.0064 0.1409 0.9909 0.055 Uiso 1 calc . .
C76 C 0.00364(14) 0.15093(7) 0.93591(8) 0.0484(6) Uani 1 d . .
H76 H -0.0068 0.1235 0.9285 0.058 Uiso 1 calc . .
C77 C 0.01140(13) 0.18082(7) 0.90969(7) 0.0416(5) Uani 1 d . .
H77 H 0.0074 0.1735 0.8843 0.05 Uiso 1 calc . .
C78 C 0.02493(12) 0.22161(7) 0.91981(6) 0.0327(4) Uani 1 d . .
C79 C 0.03849(14) 0.21102(9) 1.02568(6) 0.0447(5) Uani 1 d . .
H79 H 0.0294 0.2409 1.0288 0.054 Uiso 1 calc . .
C80 C -0.02488(17) 0.18844(12) 1.04754(8) 0.0653(9) Uani 1 d . .
H80A H -0.0844 0.1921 1.0353 0.098 Uiso 1 calc . .
H80B H -0.0205 0.1994 1.0728 0.098 Uiso 1 calc . .
H80C H -0.0104 0.1594 1.0485 0.098 Uiso 1 calc . .
C81 C 0.13282(15) 0.20087(10) 1.04178(7) 0.0533(7) Uani 1 d . .
H81A H 0.1434 0.1717 1.0389 0.08 Uiso 1 calc . .
H81B H 0.1418 0.208 1.0681 0.08 Uiso 1 calc . .
H81C H 0.1733 0.2164 1.0285 0.08 Uiso 1 calc . .
C82 C 0.02454(12) 0.25319(7) 0.88938(5) 0.0338(4) Uani 1 d . .
H82 H 0.0458 0.2794 0.9011 0.041 Uiso 1 calc . .
C83 C -0.06902(14) 0.25981(8) 0.87122(6) 0.0442(5) Uani 1 d . .
H83A H -0.091 0.2346 0.859 0.066 Uiso 1 calc . .
H83B H -0.07 0.2816 0.8528 0.066 Uiso 1 calc . .
H83C H -0.1058 0.2674 0.8902 0.066 Uiso 1 calc . .
C84 C 0.08347(15) 0.24232(9) 0.86005(7) 0.0461(5) Uani 1 d . .
H84A H 0.1442 0.2419 0.8714 0.069 Uiso 1 calc . .
H84B H 0.0765 0.2627 0.8402 0.069 Uiso 1 calc . .
H84C H 0.0675 0.2154 0.8497 0.069 Uiso 1 calc . .
C85 C 0.34923(13) 0.11044(6) 0.94489(6) 0.0316(4) Uani 1 d . .
C86 C 0.32015(14) 0.10030(6) 0.97923(6) 0.0344(4) Uani 1 d . .
C87 C 0.23638(15) 0.08506(7) 0.97961(7) 0.0413(5) Uani 1 d . .
H87 H 0.2176 0.0778 1.0026 0.05 Uiso 1 calc . .
C88 C 0.17975(15) 0.08018(7) 0.94756(7) 0.0455(5) Uani 1 d . .
H88 H 0.1226 0.0701 0.9485 0.055 Uiso 1 calc . .
C89 C 0.20768(16) 0.09030(7) 0.91406(7) 0.0460(5) Uani 1 d . .
H89 H 0.1689 0.087 0.8919 0.055 Uiso 1 calc . .
C90 C 0.29126(15) 0.10516(6) 0.91194(6) 0.0375(4) Uani 1 d . .
C91 C 0.37617(16) 0.10704(7) 1.01606(6) 0.0429(5) Uani 1 d . .
H91 H 0.4376 0.1111 1.011 0.051 Uiso 1 calc . .
C92 C 0.34717(18) 0.14549(9) 1.03461(7) 0.0543(6) Uani 1 d . .
H92A H 0.3523 0.1689 1.0183 0.081 Uiso 1 calc . .
H92B H 0.3841 0.1498 1.0581 0.081 Uiso 1 calc . .
H92C H 0.2865 0.1425 1.0393 0.081 Uiso 1 calc . .
C93 C 0.3741(2) 0.07028(10) 1.04225(8) 0.0664(8) Uani 1 d . .
H93A H 0.3176 0.0692 1.0518 0.1 Uiso 1 calc . .
H93B H 0.4205 0.0731 1.063 0.1 Uiso 1 calc . .
H93C H 0.3829 0.0452 1.0287 0.1 Uiso 1 calc . .
C94 C 0.31740(19) 0.11356(8) 0.87377(7) 0.0493(6) Uani 1 d . .
H94 H 0.3762 0.1266 0.8771 0.059 Uiso 1 calc . .
C95 C 0.3249(3) 0.07320(10) 0.85319(9) 0.0784(11) Uani 1 d . .
H95A H 0.371 0.0566 0.8666 0.118 Uiso 1 calc . .
H95B H 0.3391 0.0787 0.8281 0.118 Uiso 1 calc . .
H95C H 0.2695 0.0586 0.8517 0.118 Uiso 1 calc . .
C96 C 0.2547(2) 0.14255(10) 0.85100(8) 0.0642(8) Uani 1 d . .
H96A H 0.196 0.1309 0.8481 0.096 Uiso 1 calc . .
H96B H 0.2738 0.1466 0.8265 0.096 Uiso 1 calc . .
H96C H 0.2541 0.1688 0.8638 0.096 Uiso 1 calc . .
C99 C 0.73553(18) 0.17632(12) 0.99346(13) 0.0886(14) Uani 1 d . .
H99A H 0.7604 0.1623 1.0161 0.133 Uiso 1 calc . .
H99B H 0.7456 0.2057 0.9963 0.133 Uiso 1 calc . .
H99C H 0.7632 0.1663 0.9724 0.133 Uiso 1 calc . .
C100 C 0.5689(2) 0.17789(11) 1.02870(9) 0.0701(9) Uani 1 d . .
H10A H 0.506 0.182 1.0229 0.105 Uiso 1 calc . .
H10B H 0.5955 0.2027 1.04 0.105 Uiso 1 calc . .
H10C H 0.5799 0.1551 1.046 0.105 Uiso 1 calc . .
C101 C 0.60717(11) 0.22609(6) 0.93168(6) 0.0315(4) Uani 1 d . .
C102 C 0.59717(12) 0.26659(6) 0.94340(6) 0.0316(4) Uani 1 d . .
C103 C 0.63880(12) 0.29809(6) 0.92655(6) 0.0341(4) Uani 1 d . .
H103 H 0.6326 0.3252 0.9349 0.041 Uiso 1 calc . .
C104 C 0.68838(13) 0.29099(7) 0.89832(6) 0.0375(4) Uani 1 d . .
H104 H 0.7155 0.3128 0.887 0.045 Uiso 1 calc . .
C105 C 0.69788(13) 0.25127(7) 0.88672(7) 0.0389(5) Uani 1 d . .
H105 H 0.7314 0.2461 0.867 0.047 Uiso 1 calc . .
C106 C 0.65955(12) 0.21866(6) 0.90313(7) 0.0374(4) Uani 1 d . .
C107 C 0.54521(13) 0.27748(6) 0.97481(6) 0.0352(4) Uani 1 d . .
H107 H 0.5144 0.2525 0.9819 0.042 Uiso 1 calc . .
C108 C 0.60659(17) 0.29162(11) 1.00838(7) 0.0574(7) Uani 1 d . .
H10D H 0.6501 0.2704 1.0154 0.086 Uiso 1 calc . .
H10E H 0.5732 0.2968 1.0291 0.086 Uiso 1 calc . .
H10F H 0.636 0.3167 1.0022 0.086 Uiso 1 calc . .
C109 C 0.47691(13) 0.31009(6) 0.96289(7) 0.0380(4) Uani 1 d . .
H10G H 0.4416 0.315 0.983 0.057 Uiso 1 calc . .
H10H H 0.4393 0.3008 0.9409 0.057 Uiso 1 calc . .
H10I H 0.5061 0.3354 0.9572 0.057 Uiso 1 calc . .
C110 C 0.67667(16) 0.17603(8) 0.88986(9) 0.0541(7) Uani 1 d . .
H110 H 0.6492 0.1562 0.9058 0.065 Uiso 1 calc . .
C111 C 0.7761(2) 0.16677(11) 0.89305(13) 0.0826(11) Uani 1 d . .
H11D H 0.8019 0.1818 0.8738 0.124 Uiso 1 calc . .
H11E H 0.7849 0.1375 0.8898 0.124 Uiso 1 calc . .
H11F H 0.804 0.1752 0.9175 0.124 Uiso 1 calc . .
C112 C 0.6368(2) 0.16989(11) 0.84986(11) 0.0717(9) Uani 1 d . .
H11G H 0.5745 0.176 0.8476 0.108 Uiso 1 calc . .
H11H H 0.6451 0.1416 0.8426 0.108 Uiso 1 calc . .
H11I H 0.6652 0.1881 0.8337 0.108 Uiso 1 calc . .
C113 C 0.3727(2) 0.16600(12) 0.71703(10) 0.0777(10) Uani 1 d . .
H11J H 0.3993 0.1419 0.7065 0.093 Uiso 1 calc . .
H11K H 0.3769 0.1891 0.6999 0.093 Uiso 1 calc . .
C114 C 0.2777(2) 0.15720(12) 0.71968(13) 0.0847(12) Uani 1 d . .
H11L H 0.2497 0.1474 0.6954 0.102 Uiso 1 calc . .
H11M H 0.2734 0.1352 0.738 0.102 Uiso 1 calc . .
C115 C 0.4361(3) 0.14057(12) 0.77657(11) 0.0839(10) Uani 1 d . .
H11N H 0.4686 0.12 0.7644 0.126 Uiso 1 calc . .
H11O H 0.3801 0.1292 0.7814 0.126 Uiso 1 calc . .
H11P H 0.4697 0.1486 0.8 0.126 Uiso 1 calc . .
C116 C 0.5050(2) 0.19401(13) 0.74774(13) 0.0872(11) Uani 1 d . .
H11Q H 0.5348 0.2026 0.7718 0.131 Uiso 1 calc . .
H11R H 0.4956 0.2177 0.7314 0.131 Uiso 1 calc . .
H11S H 0.5409 0.174 0.7367 0.131 Uiso 1 calc . .
C117 C 0.1499(3) 0.18132(19) 0.74456(17) 0.1168(18) Uani 1 d . .
H11T H 0.1209 0.2057 0.7525 0.175 Uiso 1 calc . .
H11U H 0.1626 0.1628 0.7656 0.175 Uiso 1 calc . .
H11V H 0.1117 0.1677 0.7249 0.175 Uiso 1 calc . .
C118 C 0.2118(3) 0.22090(13) 0.69970(10) 0.0817(10) Uani 1 d . .
H11W H 0.2657 0.2279 0.6896 0.123 Uiso 1 calc . .
H11X H 0.1853 0.2457 0.7083 0.123 Uiso 1 calc . .
H11Y H 0.1713 0.208 0.6804 0.123 Uiso 1 calc . .
Si7 Si 0.5279(6) 0.0951(2) 0.9553(4) 0.0351(14) Uani 0.38(4) d A 1
C97 C 0.5686(12) 0.0808(6) 0.9119(6) 0.056(3) Uani 0.38(4) d A 1
H97A H 0.5564 0.1027 0.8938 0.084 Uiso 0.38(4) calc A 1
H97B H 0.5396 0.0558 0.9023 0.084 Uiso 0.38(4) calc A 1
H97C H 0.6315 0.0761 0.9165 0.084 Uiso 0.38(4) calc A 1
C98 C 0.5055(14) 0.0457(5) 0.9778(7) 0.057(4) Uani 0.38(4) d A 1
H98A H 0.55 0.0257 0.9732 0.086 Uiso 0.38(4) calc A 1
H98B H 0.448 0.0356 0.9676 0.086 Uiso 0.38(4) calc A 1
H98C H 0.5069 0.0498 1.0046 0.086 Uiso 0.38(4) calc A 1
Si7A Si 0.5209(3) 0.09467(15) 0.9432(5) 0.0486(14) Uani 0.62(4) d A 2
C97A C 0.5550(8) 0.0874(3) 0.8961(6) 0.067(3) Uani 0.62(4) d A 2
H97D H 0.5263 0.0633 0.8845 0.1 Uiso 0.62(4) calc A 2
H97E H 0.6183 0.0839 0.8983 0.1 Uiso 0.62(4) calc A 2
H97F H 0.5384 0.1114 0.8808 0.1 Uiso 0.62(4) calc A 2
C98A C 0.5018(9) 0.0430(4) 0.9610(7) 0.079(4) Uani 0.62(4) d A 2
H98D H 0.5062 0.0438 0.9881 0.119 Uiso 0.62(4) calc A 2
H98E H 0.5454 0.0242 0.9534 0.119 Uiso 0.62(4) calc A 2
H98F H 0.4435 0.0337 0.9509 0.119 Uiso 0.62(4) calc A 2
O1A O 0.46804(9) 0.37144(4) 0.86377(4) 0.0292(3) Uani 1 d . .
O2A O 0.48726(8) 0.43961(4) 0.79173(4) 0.0276(3) Uani 1 d . .
O3A O 0.34186(8) 0.40823(4) 0.75103(4) 0.0296(3) Uani 1 d . .
O4A O 0.38622(9) 0.31808(4) 0.80647(4) 0.0317(3) Uani 1 d . .
O5A O 0.23957(9) 0.29967(5) 0.75928(4) 0.0352(3) Uani 1 d . .
O6A O 0.25175(9) 0.32752(4) 0.90771(4) 0.0312(3) Uani 1 d . .
O7A O 0.23471(8) 0.25375(4) 0.97520(3) 0.0265(2) Uani 1 d . .
O8A O 0.36109(8) 0.20692(4) 0.95008(4) 0.0267(2) Uani 1 d . .
O9A O 0.31048(9) 0.26130(4) 0.86409(4) 0.0321(3) Uani 1 d . .
O10A O 0.43952(9) 0.20812(4) 0.85133(4) 0.0348(3) Uani 1 d . .
C1A C 0.49287(11) 0.39574(5) 0.84064(5) 0.0251(3) Uani 1 d . .
C2A C 0.44954(11) 0.40383(6) 0.80304(5) 0.0247(3) Uani 1 d . .
C3A C 0.38064(11) 0.38609(6) 0.78041(5) 0.0257(3) Uani 1 d . .
C4A C 0.35004(11) 0.34457(6) 0.78380(5) 0.0260(3) Uani 1 d . .
C5A C 0.27284(11) 0.33480(6) 0.75729(5) 0.0277(4) Uani 1 d . .
C6A C 0.22871(11) 0.30372(6) 0.93159(5) 0.0261(3) Uani 1 d . .
C7A C 0.26577(11) 0.26352(6) 0.94202(5) 0.0246(3) Uani 1 d . .
C8A C 0.32481(11) 0.23765(5) 0.92780(5) 0.0249(3) Uani 1 d . .
C9A C 0.34660(11) 0.23829(6) 0.88984(5) 0.0263(3) Uani 1 d . .
C10A C 0.41473(12) 0.20872(5) 0.88331(5) 0.0274(4) Uani 1 d . .

loop_
_atom_site_aniso_label
_atom_site_aniso_U_11
_atom_site_aniso_U_22
_atom_site_aniso_U_33
_atom_site_aniso_U_23
_atom_site_aniso_U_13
_atom_site_aniso_U_12
K1 0.02566(19) 0.0644(3) 0.0275(2) 0.00327(19) 0.00499(15) -0.00127(18)
K2 0.0351(2) 0.0358(2) 0.0359(2) -0.00195(16) 0.00722(16) -0.00022(16)
K3 0.02976(18) 0.0292(2) 0.0352(2) 0.00466(15) -0.00015(15) -0.00203(14)
K4 0.03184(19) 0.0400(2) 0.02973(19) 0.00540(16) 0.00694(15) 0.00732(16)
K5 0.0553(3) 0.0326(2) 0.0318(2) -0.00707(16) 0.00476(18) 0.00032(18)
K6 0.02815(19) 0.0286(2) 0.0467(2) 0.00250(17) 0.00438(16) -0.00507(15)
Si1 0.0232(2) 0.0327(3) 0.0343(3) 0.0057(2) 0.00213(18) -0.00019(18)
Si2 0.0343(3) 0.0241(2) 0.0454(3) -0.0003(2) 0.0095(2) -0.0074(2)
Si3 0.0265(2) 0.0820(5) 0.0234(2) 0.0101(3) 0.00139(19) 0.0002(3)
Si4 0.0282(3) 0.0626(4) 0.0362(3) 0.0176(3) 0.0065(2) 0.0131(2)
Si5 0.0321(3) 0.0619(4) 0.0298(3) -0.0107(2) 0.0125(2) -0.0099(2)
Si6 0.0226(2) 0.0431(3) 0.0349(3) 0.0001(2) 0.00487(19) -0.0004(2)
Si8 0.0275(3) 0.0450(4) 0.0837(5) 0.0317(3) -0.0098(3) -0.0025(2)
Al1 0.0224(2) 0.0227(2) 0.0272(2) 0.00211(19) 0.00523(18) -0.00070(18)
Al2 0.0202(2) 0.0423(3) 0.0225(2) 0.0058(2) 0.00264(18) 0.0015(2)
Al3 0.0217(2) 0.0296(3) 0.0231(2) -0.00016(19) 0.00411(18) -0.00240(19)
Al4 0.0241(2) 0.0190(2) 0.0377(3) 0.0023(2) 0.0045(2) -0.00051(18)
O1 0.0273(6) 0.0358(8) 0.0507(9) -0.0015(6) 0.0049(6) -0.0068(5)
O2 0.0289(7) 0.0864(13) 0.0326(8) 0.0190(8) 0.0014(6) 0.0126(7)
O3 0.0286(7) 0.0576(10) 0.0400(8) -0.0105(7) 0.0125(6) -0.0045(6)
O4 0.0365(8) 0.0371(10) 0.1250(19) 0.0362(11) 0.0007(10) 0.0071(7)
N1 0.0235(7) 0.0317(8) 0.0294(8) 0.0034(6) 0.0045(6) 0.0013(6)
N2 0.0304(8) 0.0241(8) 0.0351(8) -0.0004(6) 0.0097(6) -0.0032(6)
N3 0.0238(7) 0.0556(11) 0.0248(8) 0.0092(7) 0.0043(6) 0.0008(7)
N4 0.0223(7) 0.0510(10) 0.0275(8) 0.0091(7) 0.0048(6) 0.0044(7)
N5 0.0265(7) 0.0377(9) 0.0267(7) -0.0044(6) 0.0070(6) -0.0059(6)
N6 0.0232(7) 0.0354(9) 0.0296(8) 0.0011(6) 0.0032(6) -0.0030(6)
N7 0.0228(7) 0.0260(8) 0.0536(10) 0.0100(7) 0.0018(7) -0.0003(6)
N8 0.0317(8) 0.0208(8) 0.0503(10) 0.0025(7) 0.0098(7) -0.0008(6)
N9 0.0623(14) 0.0564(14) 0.0662(15) -0.0253(12) 0.0148(11) -0.0034(11)
N10 0.0621(14) 0.0681(16) 0.0651(15) -0.0265(13) 0.0115(11) -0.0056(12)
C1 0.0188(7) 0.0399(10) 0.0294(9) 0.0052(8) 0.0052(6) 0.0043(7)
C2 0.0223(8) 0.0469(12) 0.0361(10) 0.0118(9) 0.0061(7) 0.0042(8)
C3 0.0304(10) 0.0640(15) 0.0336(10) 0.0147(10) 0.0094(8) 0.0058(9)
C4 0.0366(11) 0.0718(17) 0.0288(10) -0.0010(10) 0.0093(8) 0.0098(10)
C5 0.0329(10) 0.0494(13) 0.0362(11) -0.0043(9) 0.0074(8) 0.0057(9)
C6 0.0227(8) 0.0401(11) 0.0318(9) 0.0017(8) 0.0063(7) 0.0041(7)
C7 0.0327(10) 0.0434(12) 0.0457(12) 0.0180(9) 0.0072(8) 0.0036(8)
C8 0.0381(11) 0.0481(14) 0.0662(16) 0.0191(12) 0.0071(10) 0.0084(10)
C9 0.0389(12) 0.0596(16) 0.0726(18) 0.0303(14) 0.0123(11) -0.0005(11)
C10 0.0285(9) 0.0322(10) 0.0372(10) 0.0005(8) 0.0105(7) 0.0028(7)
C11 0.0388(11) 0.0420(12) 0.0516(13) -0.0018(10) 0.0140(9) -0.0029(9)
C12 0.0334(10) 0.0462(13) 0.0505(13) 0.0115(10) 0.0112(9) 0.0086(9)
C13 0.0445(12) 0.0476(13) 0.0421(12) 0.0125(10) -0.0063(9) 0.0010(10)
C14 0.0263(9) 0.0511(13) 0.0542(13) 0.0061(10) 0.0081(9) 0.0024(9)
C15 0.0615(15) 0.0419(13) 0.0629(16) -0.0161(11) 0.0129(12) -0.0239(11)
C16 0.0525(13) 0.0322(12) 0.0760(18) 0.0152(11) 0.0206(12) -0.0051(10)
C17 0.0349(9) 0.0215(9) 0.0406(10) -0.0042(7) 0.0116(8) -0.0043(7)
C18 0.0440(11) 0.0233(9) 0.0378(10) -0.0068(7) 0.0125(8) -0.0065(8)
C19 0.0544(13) 0.0350(11) 0.0427(12) -0.0067(9) 0.0231(10) -0.0065(9)
C20 0.0497(13) 0.0464(13) 0.0603(15) -0.0101(11) 0.0289(11) -0.0009(10)
C21 0.0414(12) 0.0395(12) 0.0654(15) -0.0051(11) 0.0185(11) 0.0061(9)
C22 0.0393(11) 0.0295(10) 0.0492(12) -0.0003(9) 0.0140(9) 0.0016(8)
C23 0.0470(11) 0.0268(10) 0.0332(10) -0.0037(7) 0.0068(8) -0.0081(8)
C24 0.0561(13) 0.0266(10) 0.0390(11) -0.0027(8) 0.0002(9) -0.0093(9)
C25 0.0697(16) 0.0385(12) 0.0391(12) -0.0103(9) 0.0026(11) -0.0164(11)
C26 0.0434(12) 0.0410(13) 0.0624(15) 0.0138(11) 0.0160(10) 0.0107(10)
C27 0.0526(14) 0.0649(18) 0.0631(17) 0.0166(14) 0.0048(12) 0.0154(13)
C28 0.0682(18) 0.0402(15) 0.100(2) 0.0193(15) 0.0243(17) 0.0103(13)
C29 0.0257(9) 0.0696(15) 0.0222(9) 0.0089(9) 0.0021(7) 0.0004(9)
C30 0.0312(10) 0.0792(18) 0.0319(10) 0.0199(11) 0.0018(8) -0.0035(10)
C31 0.0382(12) 0.102(2) 0.0363(12) 0.0225(13) 0.0033(9) -0.0152(13)
C32 0.0310(11) 0.129(3) 0.0297(11) 0.0032(14) 0.0089(9) -0.0069(14)
C33 0.0346(11) 0.108(2) 0.0302(11) -0.0079(13) 0.0076(9) 0.0047(13)
C34 0.0327(10) 0.0775(17) 0.0224(9) -0.0029(10) 0.0045(7) 0.0043(10)
C35 0.0412(12) 0.0677(18) 0.0667(17) 0.0334(14) 0.0021(11) -0.0038(11)
C36 0.0502(15) 0.0571(18) 0.102(3) 0.0121(17) 0.0025(15) -0.0026(13)
C37 0.069(2) 0.107(3) 0.122(3) 0.078(3) 0.002(2) -0.009(2)
C38 0.0458(12) 0.0720(18) 0.0327(11) -0.0060(11) 0.0076(9) 0.0108(11)
C39 0.0604(16) 0.091(2) 0.0487(15) 0.0060(15) 0.0091(12) 0.0259(16)
C40 0.086(2) 0.078(2) 0.0437(15) -0.0158(14) 0.0135(14) 0.0059(17)
C41 0.0445(13) 0.119(3) 0.0303(12) 0.0200(14) 0.0017(9) 0.0033(14)
C42 0.0399(12) 0.101(2) 0.0390(12) -0.0154(13) 0.0071(10) -0.0167(13)
C43 0.0607(16) 0.0588(17) 0.0604(16) 0.0237(13) 0.0110(12) 0.0118(13)
C44 0.0342(11) 0.092(2) 0.0595(16) 0.0295(15) 0.0125(10) 0.0240(13)
C45 0.0222(8) 0.0478(12) 0.0292(9) 0.0085(8) 0.0058(7) 0.0066(7)
C46 0.0261(9) 0.0455(12) 0.0304(9) 0.0060(8) 0.0041(7) 0.0079(8)
C47 0.0338(10) 0.0493(12) 0.0276(9) 0.0050(8) 0.0058(7) 0.0098(8)
C48 0.0323(10) 0.0570(14) 0.0308(10) 0.0120(9) 0.0115(8) 0.0067(9)
C49 0.0276(9) 0.0546(13) 0.0397(11) 0.0079(9) 0.0098(8) 0.0008(9)
C50 0.0244(9) 0.0555(13) 0.0324(10) 0.0041(9) 0.0068(7) 0.0035(8)
C51 0.0346(10) 0.0440(12) 0.0362(10) 0.0026(9) 0.0063(8) 0.0044(8)
C52 0.0345(10) 0.0557(14) 0.0364(11) -0.0023(9) 0.0052(8) 0.0024(9)
C53 0.0491(13) 0.0462(14) 0.0753(18) -0.0018(13) 0.0100(12) 0.0098(11)
C54 0.0322(11) 0.0774(18) 0.0354(11) -0.0026(11) 0.0080(8) -0.0115(10)
C55 0.0419(13) 0.081(2) 0.0576(16) -0.0197(14) 0.0013(11) -0.0056(12)
C56 0.0358(12) 0.103(3) 0.0494(14) 0.0029(15) -0.0024(10) -0.0082(13)
C57 0.0302(9) 0.0325(10) 0.0256(8) -0.0072(7) 0.0090(7) -0.0030(7)
C58 0.0312(9) 0.0345(10) 0.0289(9) -0.0062(7) 0.0054(7) -0.0050(7)
C59 0.0296(9) 0.0359(11) 0.0400(11) -0.0080(8) 0.0057(8) -0.0050(8)
C60 0.0368(10) 0.0334(10) 0.0446(11) -0.0110(9) 0.0141(8) -0.0104(8)
C61 0.0447(11) 0.0263(9) 0.0364(10) -0.0069(8) 0.0129(8) -0.0055(8)
C62 0.0368(10) 0.0308(10) 0.0282(9) -0.0077(7) 0.0099(7) -0.0017(8)
C63 0.0340(10) 0.0428(12) 0.0332(10) 0.0025(8) 0.0008(8) -0.0077(8)
C64 0.0619(15) 0.0621(16) 0.0336(12) 0.0021(11) 0.0013(10) -0.0109(12)
C65 0.0466(12) 0.0416(12) 0.0469(12) 0.0081(10) 0.0005(10) 0.0001(10)
C66 0.0428(11) 0.0360(11) 0.0328(10) -0.0049(8) 0.0083(8) 0.0064(8)
C67 0.0603(14) 0.0438(13) 0.0511(14) -0.0121(11) 0.0086(11) 0.0148(11)
C68 0.0608(14) 0.0442(13) 0.0347(11) -0.0014(9) 0.0070(10) 0.0164(11)
C69 0.0568(15) 0.083(2) 0.0711(19) -0.0453(17) 0.0360(14) -0.0218(14)
C70 0.0493(14) 0.130(3) 0.0329(12) 0.0124(15) 0.0109(10) -0.0209(16)
C71 0.0449(12) 0.0497(14) 0.0555(14) 0.0071(11) 0.0032(10) 0.0105(10)
C72 0.0246(9) 0.0625(15) 0.0509(13) 0.0020(11) 0.0064(8) -0.0053(9)
C73 0.0187(8) 0.0345(10) 0.0349(9) 0.0043(8) 0.0000(6) -0.0041(7)
C74 0.0232(8) 0.0447(12) 0.0406(11) 0.0119(9) 0.0009(7) -0.0032(8)
C75 0.0317(10) 0.0427(12) 0.0619(15) 0.0192(11) -0.0006(9) -0.0091(9)
C76 0.0354(11) 0.0339(11) 0.0723(17) 0.0025(11) -0.0076(10) -0.0079(9)
C77 0.0321(10) 0.0409(12) 0.0491(12) -0.0050(9) -0.0061(9) -0.0068(8)
C78 0.0220(8) 0.0379(11) 0.0370(10) 0.0005(8) -0.0017(7) -0.0044(7)
C79 0.0325(10) 0.0643(15) 0.0366(11) 0.0188(10) 0.0009(8) -0.0041(10)
C80 0.0381(12) 0.103(3) 0.0546(15) 0.0345(16) 0.0059(11) -0.0076(13)
C81 0.0347(11) 0.0799(19) 0.0438(13) 0.0218(12) -0.0017(9) -0.0016(11)
C82 0.0284(9) 0.0420(11) 0.0298(9) 0.0008(8) -0.0009(7) -0.0046(8)
C83 0.0308(10) 0.0610(15) 0.0393(11) 0.0114(10) -0.0021(8) -0.0033(9)
C84 0.0385(11) 0.0612(15) 0.0395(12) -0.0037(10) 0.0077(9) -0.0055(10)
C85 0.0366(10) 0.0177(8) 0.0408(10) 0.0008(7) 0.0061(8) -0.0038(7)
C86 0.0394(10) 0.0249(9) 0.0387(11) 0.0046(8) 0.0037(8) -0.0019(8)
C87 0.0476(12) 0.0322(11) 0.0458(12) 0.0073(9) 0.0126(9) -0.0079(9)
C88 0.0417(11) 0.0363(12) 0.0585(14) -0.0006(10) 0.0056(10) -0.0167(9)
C89 0.0521(13) 0.0380(12) 0.0457(12) -0.0055(9) -0.0022(10) -0.0164(10)
C90 0.0512(12) 0.0245(9) 0.0369(11) -0.0048(8) 0.0061(9) -0.0090(8)
C91 0.0483(12) 0.0402(12) 0.0383(11) 0.0090(9) -0.0020(9) 0.0020(9)
C92 0.0613(15) 0.0591(16) 0.0400(12) -0.0056(11) -0.0037(11) 0.0000(12)
C93 0.082(2) 0.0641(19) 0.0505(15) 0.0241(14) -0.0010(14) 0.0028(15)
C94 0.0757(17) 0.0380(12) 0.0353(11) -0.0090(9) 0.0109(11) -0.0183(11)
C95 0.129(3) 0.0558(18) 0.0573(17) -0.0249(14) 0.0383(19) -0.0306(19)
C96 0.088(2) 0.0615(18) 0.0399(13) 0.0040(12) -0.0042(13) -0.0269(15)
C99 0.0337(13) 0.084(2) 0.140(3) 0.061(2) -0.0216(16) -0.0082(13)
C100 0.0640(17) 0.079(2) 0.0608(17) 0.0315(16) -0.0189(14) -0.0198(15)
C101 0.0190(8) 0.0283(9) 0.0461(11) 0.0073(8) -0.0001(7) -0.0010(7)
C102 0.0241(8) 0.0302(10) 0.0398(10) 0.0056(8) 0.0005(7) -0.0003(7)
C103 0.0298(9) 0.0270(9) 0.0446(11) 0.0058(8) 0.0006(8) -0.0018(7)
C104 0.0291(9) 0.0356(11) 0.0477(12) 0.0096(9) 0.0040(8) -0.0060(8)
C105 0.0250(9) 0.0424(12) 0.0503(12) 0.0024(9) 0.0093(8) -0.0027(8)
C106 0.0237(9) 0.0307(10) 0.0582(13) -0.0007(9) 0.0068(8) -0.0017(7)
C107 0.0323(9) 0.0310(10) 0.0419(11) 0.0015(8) 0.0034(8) -0.0020(8)
C108 0.0422(12) 0.085(2) 0.0437(13) -0.0061(13) -0.0013(10) -0.0053(12)
C109 0.0332(10) 0.0283(10) 0.0532(13) -0.0026(9) 0.0084(9) -0.0022(8)
C110 0.0390(12) 0.0368(13) 0.090(2) -0.0087(12) 0.0231(12) 0.0004(9)
C111 0.0497(16) 0.0566(19) 0.145(4) -0.005(2) 0.0250(19) 0.0173(14)
C112 0.0554(16) 0.0631(19) 0.100(3) -0.0355(18) 0.0214(16) 0.0041(13)
C113 0.081(2) 0.085(2) 0.069(2) -0.0412(18) 0.0139(16) 0.0102(18)
C114 0.079(2) 0.064(2) 0.108(3) -0.048(2) 0.000(2) -0.0059(17)
C115 0.106(3) 0.068(2) 0.080(2) -0.0148(18) 0.021(2) -0.010(2)
C116 0.067(2) 0.076(2) 0.118(3) 0.009(2) 0.010(2) -0.0024(18)
C117 0.083(3) 0.139(5) 0.133(4) 0.010(4) 0.030(3) -0.003(3)
C118 0.086(2) 0.095(3) 0.0613(19) -0.0219(19) -0.0027(17) 0.007(2)
Si7 0.0378(18) 0.0174(10) 0.052(3) 0.0049(15) 0.0148(18) 0.0056(9)
C97 0.064(6) 0.040(5) 0.069(8) -0.010(5) 0.035(6) -0.005(4)
C98 0.060(5) 0.015(4) 0.102(10) 0.020(6) 0.030(8) 0.009(3)
Si7A 0.0413(8) 0.0214(7) 0.084(4) 0.0117(16) 0.0098(17) 0.0046(5)
C97A 0.069(4) 0.036(3) 0.105(9) -0.018(4) 0.046(6) 0.001(3)
C98A 0.067(4) 0.034(4) 0.140(12) 0.029(6) 0.030(7) 0.009(3)
O1A 0.0351(7) 0.0265(6) 0.0263(6) 0.0034(5) 0.0050(5) -0.0041(5)
O2A 0.0241(6) 0.0291(7) 0.0301(6) 0.0064(5) 0.0047(5) -0.0011(5)
O3A 0.0244(6) 0.0358(7) 0.0282(6) 0.0084(5) 0.0019(5) 0.0015(5)
O4A 0.0314(6) 0.0304(7) 0.0319(7) 0.0050(5) -0.0021(5) -0.0018(5)
O5A 0.0327(7) 0.0395(8) 0.0325(7) -0.0006(6) 0.0001(5) -0.0072(6)
O6A 0.0378(7) 0.0278(7) 0.0296(7) 0.0032(5) 0.0102(5) 0.0002(5)
O7A 0.0253(6) 0.0302(7) 0.0245(6) 0.0025(5) 0.0053(5) -0.0014(5)
O8A 0.0247(6) 0.0247(6) 0.0303(6) 0.0034(5) 0.0020(5) 0.0007(5)
O9A 0.0329(7) 0.0355(7) 0.0285(6) 0.0038(5) 0.0064(5) 0.0067(5)
O10A 0.0406(7) 0.0298(7) 0.0366(7) -0.0018(6) 0.0151(6) 0.0027(6)
C1A 0.0270(8) 0.0223(8) 0.0267(8) 0.0005(6) 0.0064(6) 0.0013(6)
C2A 0.0220(8) 0.0257(9) 0.0272(8) 0.0025(7) 0.0065(6) 0.0004(6)
C3A 0.0227(8) 0.0328(9) 0.0224(8) 0.0029(7) 0.0062(6) 0.0013(7)
C4A 0.0215(8) 0.0329(9) 0.0238(8) 0.0009(7) 0.0040(6) -0.0002(7)
C5A 0.0225(8) 0.0378(10) 0.0231(8) 0.0005(7) 0.0037(6) -0.0004(7)
C6A 0.0266(8) 0.0286(9) 0.0232(8) -0.0025(7) 0.0031(6) -0.0025(7)
C7A 0.0213(7) 0.0290(9) 0.0235(8) 0.0009(6) 0.0031(6) -0.0046(6)
C8A 0.0225(8) 0.0219(8) 0.0296(9) 0.0014(6) 0.0012(6) -0.0035(6)
C9A 0.0249(8) 0.0257(9) 0.0286(9) -0.0003(7) 0.0043(6) -0.0030(6)
C10A 0.0276(8) 0.0209(8) 0.0345(9) -0.0016(7) 0.0062(7) -0.0029(6)

loop_
_atom_type_symbol
_atom_type_description
_atom_type_scat_dispersion_real
_atom_type_scat_dispersion_imag
_atom_type_scat_source
C C 0.0181 0.0091 'International Tables Vol C Tables 4.2.6.8 and 6.1.1.4'
H H 0 0 'International Tables Vol C Tables 4.2.6.8 and 6.1.1.4'
N N 0.0311 0.018 'International Tables Vol C Tables 4.2.6.8 and 6.1.1.4'
O O 0.0492 0.0322 'International Tables Vol C Tables 4.2.6.8 and 6.1.1.4'
Al Al 0.213 0.2455 'International Tables Vol C Tables 4.2.6.8 and 6.1.1.4'
Si Si 0.2541 0.3302 'International Tables Vol C Tables 4.2.6.8 and 6.1.1.4'
K K 0.3868 1.0657 'International Tables Vol C Tables 4.2.6.8 and 6.1.1.4'

loop_
_exptl_crystal_face_index_h
_exptl_crystal_face_index_k
_exptl_crystal_face_index_l
_exptl_crystal_face_perp_dist
0 -20 8 0.0646
-8 5 16 0.0793
0 -7 -22 0.0723
10 1 2 0.1209
1 7 22 0.0872
-1 7 22 0.0856
-6 16 11 0.0665
1 18 11 0.075
1 -19 -12 0.0704
-1 -18 -11 0.0868
0 21 2 0.0533
7 16 1 0.1062
-10 2 2 0.1247
0 14 -18 0.0608
10 -1 0 0.1185
9 6 -8 0.1337
1 -14 17 0.0844
-1 -14 18 0.0764
-6 -11 15 0.0947
2 0 22 0.088
0 0 24 0.0836
-7 0 18 0.082
0 0 -23 0.0704
0 21 -5 0.0494

loop_
_geom_angle_atom_site_label_1
_geom_angle_atom_site_label_2
_geom_angle_atom_site_label_3
_geom_angle
_geom_angle_site_symmetry_1
_geom_angle_site_symmetry_3
_geom_angle_publ_flag
O2A K1 O3A 62.24(4) . . ?
O2A K1 C3A 50.10(5) . . ?
O3A K1 C3A 27.03(4) . . ?
O2A K1 C2A 27.03(4) . . ?
O3A K1 C2A 48.13(4) . . ?
C3A K1 C2A 26.49(5) . . ?
O2A K1 C31 139.73(8) . . ?
O3A K1 C31 102.54(5) . . ?
C3A K1 C31 128.34(6) . . ?
C2A K1 C31 148.97(6) . . ?
O2A K1 C32 164.52(8) . . ?
O3A K1 C32 116.34(5) . . ?
C3A K1 C32 135.59(6) . . ?
C2A K1 C32 162.02(6) . . ?
C31 K1 C32 25.36(9) . . ?
O2A K1 C30 123.68(6) . . ?
O3A K1 C30 76.74(5) . . ?
C3A K1 C30 102.77(5) . . ?
C2A K1 C30 123.87(5) . . ?
C31 K1 C30 25.80(6) . . ?
C32 K1 C30 45.25(7) . . ?
O2A K1 C2 79.10(5) . . ?
O3A K1 C2 141.32(5) . . ?
C3A K1 C2 122.83(5) . . ?
C2A K1 C2 96.77(5) . . ?
C31 K1 C2 106.67(6) . . ?
C32 K1 C2 100.57(6) . . ?
C30 K1 C2 129.43(6) . . ?
O2A K1 C3 104.64(5) . . ?
O3A K1 C3 166.88(6) . . ?
C3A K1 C3 144.13(5) . . ?
C2A K1 C3 120.14(5) . . ?
C31 K1 C3 87.53(6) . . ?
C32 K1 C3 76.20(6) . . ?
C30 K1 C3 113.06(6) . . ?
C2 K1 C3 25.56(6) . . ?
O2A K1 C33 164.54(6) . . ?
O3A K1 C33 103.15(6) . . ?
C3A K1 C33 114.60(7) . . ?
C2A K1 C33 139.00(7) . . ?
C31 K1 C33 44.19(9) . . ?
C32 K1 C33 25.06(9) . . ?
C30 K1 C33 52.03(8) . . ?
C2 K1 C33 115.44(6) . . ?
C3 K1 C33 89.92(6) . . ?
O2A K1 C29 123.72(5) . . ?
O3A K1 C29 63.74(5) . . ?
C3A K1 C29 85.47(5) . . ?
C2A K1 C29 110.97(5) . . ?
C31 K1 C29 45.08(6) . . ?
C32 K1 C29 52.61(6) . . ?
C30 K1 C29 25.54(7) . . ?
C2 K1 C29 151.46(5) . . ?
C3 K1 C29 128.73(6) . . ?
C33 K1 C29 44.75(6) . . ?
O2A K1 C34 139.61(5) . . ?
O3A K1 C34 77.82(5) . . ?
C3A K1 C34 91.22(5) . . ?
C2A K1 C34 117.31(5) . . ?
C31 K1 C34 52.03(8) . . ?
C32 K1 C34 44.79(7) . . ?
C30 K1 C34 44.82(7) . . ?
C2 K1 C34 140.68(6) . . ?
C3 K1 C34 115.24(6) . . ?
C33 K1 C34 25.35(6) . . ?
C29 K1 C34 25.46(6) . . ?
O6A K2 O1A 103.82(4) . . ?
O6A K2 C61 95.50(5) . . ?
O1A K2 C61 158.16(5) . . ?
O6A K2 C19 156.76(5) . . ?
O1A K2 C19 95.29(5) . . ?
C61 K2 C19 68.80(5) . . ?
O6A K2 K4 38.56(3) . . ?
O1A K2 K4 72.82(3) . . ?
C61 K2 K4 128.91(4) . . ?
C19 K2 K4 142.33(5) . . ?
O6A K2 K3 74.25(3) . . ?
O1A K2 K3 37.67(3) . . ?
C61 K2 K3 145.23(4) . . ?
C19 K2 K3 128.38(4) . . ?
K4 K2 K3 59.669(10) . . ?
O4A K3 O1A 67.64(4) . . ?
O4A K3 O10A 97.48(5) . . ?
O1A K3 O10A 160.51(4) . . ?
O4A K3 O9A 71.01(4) . . ?
O1A K3 O9A 104.09(4) . . ?
O10A K3 O9A 57.76(4) . . ?
O4A K3 C9A 95.64(5) . . ?
O1A K3 C9A 119.07(5) . . ?
O10A K3 C9A 47.47(4) . . ?
O9A K3 C9A 24.99(5) . . ?
O4A K3 C10A 109.31(5) . . ?
O1A K3 C10A 146.82(5) . . ?
O10A K3 C10A 24.72(5) . . ?
O9A K3 C10A 48.14(4) . . ?
C9A K3 C10A 28.26(5) . . ?
O4A K3 C103 152.78(5) . . ?
O1A K3 C103 87.77(5) . . ?
O10A K3 C103 108.94(5) . . ?
O9A K3 C103 128.98(5) . . ?
C9A K3 C103 106.88(5) . . ?
C10A K3 C103 97.64(5) . . ?
O4A K3 C104 140.84(5) . . ?
O1A K3 C104 93.93(5) . . ?
O10A K3 C104 105.43(5) . . ?
O9A K3 C104 148.11(5) . . ?
C9A K3 C104 123.26(5) . . ?
C10A K3 C104 104.50(5) . . ?
C103 K3 C104 24.51(6) . . ?
O4A K3 C102 169.71(5) . . ?
O1A K3 C102 104.11(5) . . ?
O10A K3 C102 89.07(5) . . ?
O9A K3 C102 106.39(4) . . ?
C9A K3 C102 82.92(5) . . ?
C10A K3 C102 73.94(5) . . ?
C103 K3 C102 24.52(5) . . ?
C104 K3 C102 42.80(5) . . ?
O4A K3 K5 49.89(3) . . ?
O1A K3 K5 116.35(3) . . ?
O10A K3 K5 47.59(3) . . ?
O9A K3 K5 49.20(3) . . ?
C9A K3 K5 63.39(4) . . ?
C10A K3 K5 62.98(4) . . ?
C103 K3 K5 155.86(4) . . ?
C104 K3 K5 141.47(4) . . ?
C102 K3 K5 136.07(4) . . ?
O4A K3 K4 42.27(3) . . ?
O1A K3 K4 72.57(3) . . ?
O10A K3 K4 87.96(3) . . ?
O9A K3 K4 35.90(3) . . ?
C9A K3 K4 59.86(4) . . ?
C10A K3 K4 83.79(4) . . ?
C103 K3 K4 142.13(4) . . ?
C104 K3 K4 163.82(4) . . ?
C102 K3 K4 130.68(4) . . ?
K5 K3 K4 54.672(11) . . ?
O4A K3 K2 82.10(4) . . ?
O1A K3 K2 37.11(3) . . ?
O10A K3 K2 131.83(3) . . ?
O9A K3 K2 77.34(3) . . ?
C9A K3 K2 84.47(4) . . ?
C10A K3 K2 110.48(4) . . ?
C103 K3 K2 85.01(4) . . ?
C104 K3 K2 104.17(4) . . ?
C102 K3 K2 87.62(4) . . ?
K5 K3 K2 114.358(14) . . ?
K4 K3 K2 59.690(10) . . ?
O9A K4 O6A 67.92(4) . . ?
O9A K4 O5A 98.01(5) . . ?
O6A K4 O5A 162.59(4) . . ?
O9A K4 O4A 71.08(4) . . ?
O6A K4 O4A 106.72(4) . . ?
O5A K4 O4A 57.44(4) . . ?
O9A K4 C4A 95.86(5) . . ?
O6A K4 C4A 121.46(5) . . ?
O5A K4 C4A 47.39(4) . . ?
O4A K4 C4A 25.06(4) . . ?
O9A K4 C5A 109.64(5) . . ?
O6A K4 C5A 149.11(5) . . ?
O5A K4 C5A 24.58(5) . . ?
O4A K4 C5A 47.99(4) . . ?
C4A K4 C5A 28.24(5) . . ?
O9A K4 C47 151.32(5) . . ?
O6A K4 C47 85.40(5) . . ?
O5A K4 C47 110.02(5) . . ?
O4A K4 C47 129.47(5) . . ?
C4A K4 C47 107.39(5) . . ?
C5A K4 C47 98.63(5) . . ?
O9A K4 C48 139.71(5) . . ?
O6A K4 C48 90.65(5) . . ?
O5A K4 C48 106.75(5) . . ?
O4A K4 C48 149.21(5) . . ?
C4A K4 C48 124.30(5) . . ?
C5A K4 C48 105.84(5) . . ?
C47 K4 C48 24.82(6) . . ?
O9A K4 C46 168.79(5) . . ?
O6A K4 C46 102.95(5) . . ?
O5A K4 C46 89.65(5) . . ?
O4A K4 C46 106.86(5) . . ?
C4A K4 C46 83.28(5) . . ?
C5A K4 C46 74.57(5) . . ?
C47 K4 C46 24.77(5) . . ?
C48 K4 C46 43.28(5) . . ?
O9A K4 C49 140.85(5) . . ?
O6A K4 C49 112.57(5) . . ?
O5A K4 C49 84.79(5) . . ?
O4A K4 C49 136.79(5) . . ?
C4A K4 C49 113.38(5) . . ?
C5A K4 C49 88.89(5) . . ?
C47 K4 C49 41.21(6) . . ?
C48 K4 C49 23.08(6) . . ?
C46 K4 C49 47.71(5) . . ?
O9A K4 K5 50.54(3) . . ?
O6A K4 K5 117.80(3) . . ?
O5A K4 K5 47.48(3) . . ?
O4A K4 K5 49.42(3) . . ?
C4A K4 K5 63.80(4) . . ?
C5A K4 K5 63.02(4) . . ?
C47 K4 K5 156.69(4) . . ?
C48 K4 K5 141.74(5) . . ?
C46 K4 K5 136.66(4) . . ?
C49 K4 K5 119.84(4) . . ?
O9A K4 K3 42.01(3) . . ?
O6A K4 K3 74.52(3) . . ?
O5A K4 K3 88.16(3) . . ?
O4A K4 K3 36.25(3) . . ?
C4A K4 K3 60.14(3) . . ?
C5A K4 K3 84.02(3) . . ?
C47 K4 K3 141.48(5) . . ?
C48 K4 K3 162.75(5) . . ?
C46 K4 K3 130.79(4) . . ?
C49 K4 K3 172.77(4) . . ?
K5 K4 K3 55.331(11) . . ?
O5A K5 O10A 148.87(5) . . ?
O5A K5 O4A 59.70(4) . . ?
O10A K5 O4A 93.01(4) . . ?
O5A K5 O9A 94.21(4) . . ?
O10A K5 O9A 59.28(4) . . ?
O4A K5 O9A 68.01(4) . . ?
O5A K5 N9 124.96(7) . . ?
O10A K5 N9 82.67(6) . . ?
O4A K5 N9 127.71(6) . . ?
O9A K5 N9 140.81(7) . . ?
O5A K5 N10 80.31(7) . . ?
O10A K5 N10 129.67(7) . . ?
O4A K5 N10 136.55(7) . . ?
O9A K5 N10 136.22(6) . . ?
N9 K5 N10 61.80(7) . . ?
O5A K5 C5A 18.03(4) . . ?
O10A K5 C5A 135.51(5) . . ?
O4A K5 C5A 42.94(4) . . ?
O9A K5 C5A 91.14(4) . . ?
N9 K5 C5A 125.42(7) . . ?
N10 K5 C5A 94.81(7) . . ?
O5A K5 C10A 136.41(5) . . ?
O10A K5 C10A 18.06(4) . . ?
O4A K5 C10A 90.74(4) . . ?
O9A K5 C10A 42.74(4) . . ?
N9 K5 C10A 98.21(7) . . ?
N10 K5 C10A 132.19(7) . . ?
C5A K5 C10A 128.77(4) . . ?
O5A K5 K4 50.67(3) . . ?
O10A K5 K4 101.44(3) . . ?
O4A K5 K4 51.02(3) . . ?
O9A K5 K4 43.55(3) . . ?
N9 K5 K4 175.62(6) . . ?
N10 K5 K4 115.77(5) . . ?
C5A K5 K4 50.41(3) . . ?
C10A K5 K4 86.09(3) . . ?
O5A K5 K3 101.87(3) . . ?
O10A K5 K3 49.52(3) . . ?
O4A K5 K3 43.49(3) . . ?
O9A K5 K3 50.44(3) . . ?
N9 K5 K3 112.19(5) . . ?
N10 K5 K3 173.13(5) . . ?
C5A K5 K3 86.22(3) . . ?
C10A K5 K3 49.82(3) . . ?
K4 K5 K3 69.997(12) . . ?
O7A K6 O8A 61.82(4) . . ?
O7A K6 C8A 49.66(4) . . ?
O8A K6 C8A 26.97(4) . . ?
O7A K6 C7A 26.75(4) . . ?
O8A K6 C7A 48.01(4) . . ?
C8A K6 C7A 26.37(5) . . ?
O7A K6 C86 128.23(5) . . ?
O8A K6 C86 79.63(5) . . ?
C8A K6 C86 105.03(5) . . ?
C7A K6 C86 127.19(5) . . ?
O7A K6 C87 146.18(5) . . ?
O8A K6 C87 105.16(5) . . ?
C8A K6 C87 129.77(6) . . ?
C7A K6 C87 152.76(6) . . ?
C86 K6 C87 25.61(6) . . ?
O7A K6 C75 104.56(6) . . ?
O8A K6 C75 166.35(6) . . ?
C8A K6 C75 144.29(6) . . ?
C7A K6 C75 120.13(6) . . ?
C86 K6 C75 110.68(6) . . ?
C87 K6 C75 85.73(6) . . ?
O7A K6 C74 78.98(5) . . ?
O8A K6 C74 140.75(5) . . ?
C8A K6 C74 122.79(5) . . ?
C7A K6 C74 96.74(5) . . ?
C86 K6 C74 128.52(6) . . ?
C87 K6 C74 106.54(6) . . ?
C75 K6 C74 25.60(6) . . ?
O7A K6 C85 125.14(5) . . ?
O8A K6 C85 64.85(4) . . ?
C8A K6 C85 85.74(5) . . ?
C7A K6 C85 111.46(5) . . ?
C86 K6 C85 25.85(5) . . ?
C87 K6 C85 44.95(5) . . ?
C75 K6 C85 128.08(6) . . ?
C74 K6 C85 151.37(5) . . ?
O7A K6 C88 171.08(6) . . ?
O8A K6 C88 116.98(5) . . ?
C8A K6 C88 133.43(6) . . ?
C7A K6 C88 158.82(6) . . ?
C86 K6 C88 44.94(6) . . ?
C87 K6 C88 25.08(6) . . ?
C75 K6 C88 76.30(7) . . ?
C74 K6 C88 101.39(6) . . ?
C85 K6 C88 52.23(6) . . ?
O7A K6 C76 116.82(5) . . ?
O8A K6 C76 160.08(6) . . ?
C8A K6 C76 135.46(6) . . ?
C7A K6 C76 120.96(6) . . ?
C86 K6 C76 111.00(6) . . ?
C87 K6 C76 86.00(6) . . ?
C75 K6 C76 25.06(7) . . ?
C74 K6 C76 44.74(7) . . ?
C85 K6 C76 117.62(6) . . ?
C88 K6 C76 67.59(6) . . ?
O7A K6 C73 64.97(4) . . ?
O8A K6 C73 123.25(5) . . ?
C8A K6 C73 99.85(5) . . ?
C7A K6 C73 75.43(5) . . ?
C86 K6 C73 154.02(5) . . ?
C87 K6 C73 130.37(6) . . ?
C75 K6 C73 44.81(6) . . ?
C74 K6 C73 25.63(5) . . ?
C85 K6 C73 168.75(5) . . ?
C88 K6 C73 118.64(6) . . ?
C76 K6 C73 51.88(6) . . ?
O1 Si1 N1 107.66(8) . . ?
O1 Si1 C14 108.43(10) . . ?
N1 Si1 C14 112.28(10) . . ?
O1 Si1 C13 106.95(11) . . ?
N1 Si1 C13 111.01(10) . . ?
C14 Si1 C13 110.29(11) . . ?
O1 Si2 N2 107.23(8) . . ?
O1 Si2 C15 109.17(12) . . ?
N2 Si2 C15 112.86(10) . . ?
O1 Si2 C16 106.85(10) . . ?
N2 Si2 C16 114.92(11) . . ?
C15 Si2 C16 105.57(13) . . ?
O2 Si3 N3 107.30(9) . . ?
O2 Si3 C42 109.83(11) . . ?
N3 Si3 C42 110.82(12) . . ?
O2 Si3 C41 108.94(13) . . ?
N3 Si3 C41 113.26(10) . . ?
C42 Si3 C41 106.67(15) . . ?
O2 Si4 N4 107.25(9) . . ?
O2 Si4 C44 108.64(12) . . ?
N4 Si4 C44 112.85(10) . . ?
O2 Si4 C43 109.19(12) . . ?
N4 Si4 C43 111.46(11) . . ?
C44 Si4 C43 107.39(15) . . ?
O3 Si5 N5 106.84(8) . . ?
O3 Si5 C69 108.56(12) . . ?
N5 Si5 C69 112.97(11) . . ?
O3 Si5 C70 106.70(12) . . ?
N5 Si5 C70 114.73(12) . . ?
C69 Si5 C70 106.75(17) . . ?
O3 Si6 N6 107.41(8) . . ?
O3 Si6 C72 108.71(10) . . ?
N6 Si6 C72 112.18(11) . . ?
O3 Si6 C71 107.18(12) . . ?
N6 Si6 C71 111.38(10) . . ?
C72 Si6 C71 109.80(12) . . ?
O4 Si8 N7 107.12(11) . . ?
O4 Si8 C99 108.52(15) . . ?
N7 Si8 C99 113.28(12) . . ?
O4 Si8 C100 108.70(14) . . ?
N7 Si8 C100 110.72(12) . . ?
C99 Si8 C100 108.38(18) . . ?
O2A Al1 N2 121.34(7) . . ?
O2A Al1 N1 108.56(7) . . ?
N2 Al1 N1 107.92(8) . . ?
O2A Al1 C1A 72.04(7) . . ?
N2 Al1 C1A 121.12(7) . . ?
N1 Al1 C1A 121.63(8) . . ?
O2A Al1 C2A 35.07(6) . . ?
N2 Al1 C2A 134.01(7) . . ?
N1 Al1 C2A 117.10(7) . . ?
C1A Al1 C2A 37.38(6) . . ?
O2A Al1 K1 30.80(4) . . ?
N2 Al1 K1 139.55(6) . . ?
N1 Al1 K1 78.21(5) . . ?
C1A Al1 K1 83.45(5) . . ?
C2A Al1 K1 49.62(4) . . ?
O3A Al2 N3 103.94(7) . . ?
O3A Al2 N4 121.94(8) . . ?
N3 Al2 N4 106.01(7) . . ?
O3A Al2 C5A 88.35(7) . . ?
N3 Al2 C5A 128.25(9) . . ?
N4 Al2 C5A 109.08(8) . . ?
O7A Al3 N5 122.37(7) . . ?
O7A Al3 N6 108.22(7) . . ?
N5 Al3 N6 107.59(7) . . ?
O7A Al3 C6A 71.79(7) . . ?
N5 Al3 C6A 120.31(8) . . ?
N6 Al3 C6A 122.63(7) . . ?
O7A Al3 C7A 34.82(6) . . ?
N5 Al3 C7A 133.72(7) . . ?
N6 Al3 C7A 117.78(7) . . ?
C6A Al3 C7A 37.32(7) . . ?
O8A Al4 N7 121.18(8) . . ?
O8A Al4 N8 104.38(7) . . ?
N7 Al4 N8 106.34(8) . . ?
O8A Al4 C10A 88.51(7) . . ?
N7 Al4 C10A 109.15(8) . . ?
N8 Al4 C10A 127.80(8) . . ?
Si2 O1 Si1 134.72(9) . . ?
Si3 O2 Si4 130.16(9) . . ?
Si5 O3 Si6 134.84(9) . . ?
Si7 O4 Si8 132.5(4) . . ?
Si8 O4 Si7A 128.84(19) . . ?
C1 N1 Si1 121.40(12) . . ?
C1 N1 Al1 120.46(12) . . ?
Si1 N1 Al1 117.97(9) . . ?
C17 N2 Si2 121.11(13) . . ?
C17 N2 Al1 114.56(12) . . ?
Si2 N2 Al1 124.33(9) . . ?
C29 N3 Si3 120.83(13) . . ?
C29 N3 Al2 120.48(12) . . ?
Si3 N3 Al2 118.52(9) . . ?
C45 N4 Si4 120.43(13) . . ?
C45 N4 Al2 120.08(13) . . ?
Si4 N4 Al2 119.39(9) . . ?
C57 N5 Si5 121.68(13) . . ?
C57 N5 Al3 113.95(12) . . ?
Si5 N5 Al3 124.35(9) . . ?
C73 N6 Si6 121.08(12) . . ?
C73 N6 Al3 120.42(12) . . ?
Si6 N6 Al3 118.40(10) . . ?
C101 N7 Si8 121.46(13) . . ?
C101 N7 Al4 120.07(13) . . ?
Si8 N7 Al4 118.43(9) . . ?
C85 N8 Si7A 120.3(2) . . ?
C85 N8 Si7 120.4(3) . . ?
C85 N8 Al4 120.31(13) . . ?
Si7A N8 Al4 117.9(2) . . ?
Si7 N8 Al4 119.3(2) . . ?
C115 N9 C113 112.5(3) . . ?
C115 N9 C116 109.0(3) . . ?
C113 N9 C116 110.5(3) . . ?
C115 N9 K5 108.3(2) . . ?
C113 N9 K5 111.72(19) . . ?
C116 N9 K5 104.5(2) . . ?
C118 N10 C114 111.1(3) . . ?
C118 N10 C117 109.2(3) . . ?
C114 N10 C117 111.2(4) . . ?
C118 N10 K5 108.0(2) . . ?
C114 N10 K5 111.3(2) . . ?
C117 N10 K5 105.9(3) . . ?
C6 C1 C2 118.86(19) . . ?
C6 C1 N1 120.77(17) . . ?
C2 C1 N1 120.37(19) . . ?
C6 C1 K1 79.83(11) . . ?
C2 C1 K1 74.32(11) . . ?
N1 C1 K1 116.23(10) . . ?
C3 C2 C1 119.4(2) . . ?
C3 C2 C7 119.1(2) . . ?
C1 C2 C7 121.49(19) . . ?
C3 C2 K1 77.33(12) . . ?
C1 C2 K1 80.02(11) . . ?
C7 C2 K1 110.35(12) . . ?
C4 C3 C2 121.7(2) . . ?
C4 C3 K1 80.35(13) . . ?
C2 C3 K1 77.11(11) . . ?
C4 C3 H3 119.2 . . ?
C2 C3 H3 119.2 . . ?
K1 C3 H3 113.6 . . ?
C3 C4 C5 119.2(2) . . ?
C3 C4 K1 74.71(12) . . ?
C5 C4 K1 79.47(12) . . ?
C3 C4 H4 120.4 . . ?
C5 C4 H4 120.4 . . ?
K1 C4 H4 116.2 . . ?
C4 C5 C6 121.4(2) . . ?
C4 C5 K1 75.93(13) . . ?
C6 C5 K1 78.36(11) . . ?
C4 C5 H5 119.3 . . ?
C6 C5 H5 119.3 . . ?
K1 C5 H5 117.1 . . ?
C5 C6 C1 119.47(19) . . ?
C5 C6 C10 118.7(2) . . ?
C1 C6 C10 121.68(17) . . ?
C5 C6 K1 77.04(12) . . ?
C1 C6 K1 75.08(10) . . ?
C10 C6 K1 122.11(11) . . ?
C2 C7 C9 113.7(2) . . ?
C2 C7 C8 109.91(19) . . ?
C9 C7 C8 109.77(19) . . ?
C2 C7 H7 107.7 . . ?
C9 C7 H7 107.7 . . ?
C8 C7 H7 107.7 . . ?
C7 C8 H8A 109.5 . . ?
C7 C8 H8B 109.5 . . ?
H8A C8 H8B 109.5 . . ?
C7 C8 H8C 109.5 . . ?
H8A C8 H8C 109.5 . . ?
H8B C8 H8C 109.5 . . ?
C7 C9 H9A 109.5 . . ?
C7 C9 H9B 109.5 . . ?
H9A C9 H9B 109.5 . . ?
C7 C9 H9C 109.5 . . ?
H9A C9 H9C 109.5 . . ?
H9B C9 H9C 109.5 . . ?
C6 C10 C11 113.50(18) . . ?
C6 C10 C12 109.04(16) . . ?
C11 C10 C12 110.08(18) . . ?
C6 C10 H10 108 . . ?
C11 C10 H10 108 . . ?
C12 C10 H10 108 . . ?
C10 C11 H11A 109.5 . . ?
C10 C11 H11B 109.5 . . ?
H11A C11 H11B 109.5 . . ?
C10 C11 H11C 109.5 . . ?
H11A C11 H11C 109.5 . . ?
H11B C11 H11C 109.5 . . ?
C10 C12 H12A 109.5 . . ?
C10 C12 H12B 109.5 . . ?
H12A C12 H12B 109.5 . . ?
C10 C12 H12C 109.5 . . ?
H12A C12 H12C 109.5 . . ?
H12B C12 H12C 109.5 . . ?
Si1 C13 H13A 109.5 . . ?
Si1 C13 H13B 109.5 . . ?
H13A C13 H13B 109.5 . . ?
Si1 C13 H13C 109.5 . . ?
H13A C13 H13C 109.5 . . ?
H13B C13 H13C 109.5 . . ?
Si1 C14 H14A 109.5 . . ?
Si1 C14 H14B 109.5 . . ?
H14A C14 H14B 109.5 . . ?
Si1 C14 H14C 109.5 . . ?
H14A C14 H14C 109.5 . . ?
H14B C14 H14C 109.5 . . ?
Si2 C15 H15A 109.5 . . ?
Si2 C15 H15B 109.5 . . ?
H15A C15 H15B 109.5 . . ?
Si2 C15 H15C 109.5 . . ?
H15A C15 H15C 109.5 . . ?
H15B C15 H15C 109.5 . . ?
Si2 C16 H16A 109.5 . . ?
Si2 C16 H16B 109.5 . . ?
H16A C16 H16B 109.5 . . ?
Si2 C16 H16C 109.5 . . ?
H16A C16 H16C 109.5 . . ?
H16B C16 H16C 109.5 . . ?
C22 C17 C18 119.32(19) . . ?
C22 C17 N2 120.60(19) . . ?
C18 C17 N2 120.06(18) . . ?
C19 C18 C17 119.3(2) . . ?
C19 C18 C23 118.8(2) . . ?
C17 C18 C23 121.84(18) . . ?
C20 C19 C18 121.3(2) . . ?
C20 C19 K2 96.85(15) . . ?
C18 C19 K2 94.80(13) . . ?
C20 C19 H19 119.3 . . ?
C18 C19 H19 119.3 . . ?
K2 C19 H19 78.1 . . ?
C21 C20 C19 119.4(2) . . ?
C21 C20 H20 120.3 . . ?
C19 C20 H20 120.3 . . ?
C20 C21 C22 121.4(2) . . ?
C20 C21 H21 119.3 . . ?
C22 C21 H21 119.3 . . ?
C21 C22 C17 119.1(2) . . ?
C21 C22 C26 118.5(2) . . ?
C17 C22 C26 122.32(19) . . ?
C18 C23 C24 112.34(18) . . ?
C18 C23 C25 112.21(19) . . ?
C24 C23 C25 108.89(18) . . ?
C18 C23 H23 107.7 . . ?
C24 C23 H23 107.7 . . ?
C25 C23 H23 107.7 . . ?
C23 C24 H24A 109.5 . . ?
C23 C24 H24B 109.5 . . ?
H24A C24 H24B 109.5 . . ?
C23 C24 H24C 109.5 . . ?
H24A C24 H24C 109.5 . . ?
H24B C24 H24C 109.5 . . ?
C23 C25 H25A 109.5 . . ?
C23 C25 H25B 109.5 . . ?
H25A C25 H25B 109.5 . . ?
C23 C25 H25C 109.5 . . ?
H25A C25 H25C 109.5 . . ?
H25B C25 H25C 109.5 . . ?
C22 C26 C27 113.3(2) . . ?
C22 C26 C28 110.1(2) . . ?
C27 C26 C28 110.7(2) . . ?
C22 C26 H26 107.5 . . ?
C27 C26 H26 107.5 . . ?
C28 C26 H26 107.5 . . ?
C26 C27 H27A 109.5 . . ?
C26 C27 H27B 109.5 . . ?
H27A C27 H27B 109.5 . . ?
C26 C27 H27C 109.5 . . ?
H27A C27 H27C 109.5 . . ?
H27B C27 H27C 109.5 . . ?
C26 C28 H28A 109.5 . . ?
C26 C28 H28B 109.5 . . ?
H28A C28 H28B 109.5 . . ?
C26 C28 H28C 109.5 . . ?
H28A C28 H28C 109.5 . . ?
H28B C28 H28C 109.5 . . ?
C30 C29 C34 118.8(2) . . ?
C30 C29 N3 120.8(2) . . ?
C34 C29 N3 120.4(2) . . ?
C30 C29 K1 75.11(12) . . ?
C34 C29 K1 77.56(12) . . ?
N3 C29 K1 116.51(12) . . ?
C31 C30 C29 119.6(3) . . ?
C31 C30 C35 118.4(3) . . ?
C29 C30 C35 121.9(2) . . ?
C31 C30 K1 75.88(13) . . ?
C29 C30 K1 79.35(12) . . ?
C35 C30 K1 112.70(17) . . ?
C32 C31 C30 121.6(3) . . ?
C32 C31 K1 78.53(15) . . ?
C30 C31 K1 78.32(13) . . ?
C32 C31 H31 119.2 . . ?
C30 C31 H31 119.2 . . ?
K1 C31 H31 114.3 . . ?
C33 C32 C31 119.0(2) . . ?
C33 C32 K1 78.57(14) . . ?
C31 C32 K1 76.10(14) . . ?
C33 C32 H32 120.5 . . ?
C31 C32 H32 120.5 . . ?
K1 C32 H32 115.6 . . ?
C32 C33 C34 121.8(3) . . ?
C32 C33 K1 76.38(16) . . ?
C34 C33 K1 78.71(14) . . ?
C32 C33 H33 119.1 . . ?
C34 C33 H33 119.1 . . ?
K1 C33 H33 116.3 . . ?
C33 C34 C29 119.3(3) . . ?
C33 C34 C38 118.5(3) . . ?
C29 C34 C38 122.2(2) . . ?
C33 C34 K1 75.94(14) . . ?
C29 C34 K1 76.98(13) . . ?
C38 C34 K1 118.48(14) . . ?
C30 C35 C36 110.2(2) . . ?
C30 C35 C37 112.7(3) . . ?
C36 C35 C37 110.5(3) . . ?
C30 C35 H35 107.8 . . ?
C36 C35 H35 107.8 . . ?
C37 C35 H35 107.8 . . ?
C35 C36 H36A 109.5 . . ?
C35 C36 H36B 109.5 . . ?
H36A C36 H36B 109.5 . . ?
C35 C36 H36C 109.5 . . ?
H36A C36 H36C 109.5 . . ?
H36B C36 H36C 109.5 . . ?
C35 C37 H37A 109.5 . . ?
C35 C37 H37B 109.5 . . ?
H37A C37 H37B 109.5 . . ?
C35 C37 H37C 109.5 . . ?
H37A C37 H37C 109.5 . . ?
H37B C37 H37C 109.5 . . ?
C34 C38 C40 110.5(2) . . ?
C34 C38 C39 112.1(2) . . ?
C40 C38 C39 111.2(3) . . ?
C34 C38 H38 107.6 . . ?
C40 C38 H38 107.6 . . ?
C39 C38 H38 107.6 . . ?
C38 C39 H39A 109.5 . . ?
C38 C39 H39B 109.5 . . ?
H39A C39 H39B 109.5 . . ?
C38 C39 H39C 109.5 . . ?
H39A C39 H39C 109.5 . . ?
H39B C39 H39C 109.5 . . ?
C38 C40 H40A 109.5 . . ?
C38 C40 H40B 109.5 . . ?
H40A C40 H40B 109.5 . . ?
C38 C40 H40C 109.5 . . ?
H40A C40 H40C 109.5 . . ?
H40B C40 H40C 109.5 . . ?
Si3 C41 H41A 109.5 . . ?
Si3 C41 H41B 109.5 . . ?
H41A C41 H41B 109.5 . . ?
Si3 C41 H41C 109.5 . . ?
H41A C41 H41C 109.5 . . ?
H41B C41 H41C 109.5 . . ?
Si3 C42 H42A 109.5 . . ?
Si3 C42 H42B 109.5 . . ?
H42A C42 H42B 109.5 . . ?
Si3 C42 H42C 109.5 . . ?
H42A C42 H42C 109.5 . . ?
H42B C42 H42C 109.5 . . ?
Si4 C43 H43A 109.5 . . ?
Si4 C43 H43B 109.5 . . ?
H43A C43 H43B 109.5 . . ?
Si4 C43 H43C 109.5 . . ?
H43A C43 H43C 109.5 . . ?
H43B C43 H43C 109.5 . . ?
Si4 C44 H44A 109.5 . . ?
Si4 C44 H44B 109.5 . . ?
H44A C44 H44B 109.5 . . ?
Si4 C44 H44C 109.5 . . ?
H44A C44 H44C 109.5 . . ?
H44B C44 H44C 109.5 . . ?
C46 C45 C50 118.45(18) . . ?
C46 C45 N4 120.62(19) . . ?
C50 C45 N4 120.93(19) . . ?
C47 C46 C45 119.8(2) . . ?
C47 C46 C51 117.70(19) . . ?
C45 C46 C51 122.50(18) . . ?
C47 C46 K4 70.14(12) . . ?
C45 C46 K4 90.80(13) . . ?
C51 C46 K4 110.53(12) . . ?
C48 C47 C46 121.8(2) . . ?
C48 C47 K4 82.22(13) . . ?
C46 C47 K4 85.09(12) . . ?
C48 C47 H47 119.1 . . ?
C46 C47 H47 119.1 . . ?
K4 C47 H47 103.1 . . ?
C47 C48 C49 118.71(19) . . ?
C47 C48 K4 72.96(12) . . ?
C49 C48 K4 90.04(13) . . ?
C47 C48 H48 120.6 . . ?
C49 C48 H48 120.6 . . ?
K4 C48 H48 106.7 . . ?
C48 C49 C50 121.7(2) . . ?
C48 C49 K4 66.88(12) . . ?
C50 C49 K4 87.39(12) . . ?
C48 C49 H49 119.2 . . ?
C50 C49 H49 119.2 . . ?
K4 C49 H49 116.7 . . ?
C49 C50 C45 119.5(2) . . ?
C49 C50 C54 117.9(2) . . ?
C45 C50 C54 122.51(19) . . ?
C46 C51 C53 109.91(19) . . ?
C46 C51 C52 111.97(19) . . ?
C53 C51 C52 110.3(2) . . ?
C46 C51 H51 108.2 . . ?
C53 C51 H51 108.2 . . ?
C52 C51 H51 108.2 . . ?
C51 C52 H52A 109.5 . . ?
C51 C52 H52B 109.5 . . ?
H52A C52 H52B 109.5 . . ?
C51 C52 H52C 109.5 . . ?
H52A C52 H52C 109.5 . . ?
H52B C52 H52C 109.5 . . ?
C51 C53 H53A 109.5 . . ?
C51 C53 H53B 109.5 . . ?
H53A C53 H53B 109.5 . . ?
C51 C53 H53C 109.5 . . ?
H53A C53 H53C 109.5 . . ?
H53B C53 H53C 109.5 . . ?
C55 C54 C50 111.0(2) . . ?
C55 C54 C56 109.6(2) . . ?
C50 C54 C56 111.8(2) . . ?
C55 C54 H54 108.1 . . ?
C50 C54 H54 108.1 . . ?
C56 C54 H54 108.1 . . ?
C54 C55 H55A 109.5 . . ?
C54 C55 H55B 109.5 . . ?
H55A C55 H55B 109.5 . . ?
C54 C55 H55C 109.5 . . ?
H55A C55 H55C 109.5 . . ?
H55B C55 H55C 109.5 . . ?
C54 C56 H56A 109.5 . . ?
C54 C56 H56B 109.5 . . ?
H56A C56 H56B 109.5 . . ?
C54 C56 H56C 109.5 . . ?
H56A C56 H56C 109.5 . . ?
H56B C56 H56C 109.5 . . ?
C62 C57 C58 119.29(18) . . ?
C62 C57 N5 120.33(17) . . ?
C58 C57 N5 120.34(18) . . ?
C59 C58 C57 118.67(19) . . ?
C59 C58 C63 118.79(18) . . ?
C57 C58 C63 122.49(17) . . ?
C60 C59 C58 121.9(2) . . ?
C60 C59 H59 119.1 . . ?
C58 C59 H59 119.1 . . ?
C59 C60 C61 119.30(19) . . ?
C59 C60 H60 120.3 . . ?
C61 C60 H60 120.3 . . ?
C60 C61 C62 121.4(2) . . ?
C60 C61 K2 92.24(12) . . ?
C62 C61 K2 99.06(12) . . ?
C60 C61 H61 119.3 . . ?
C62 C61 H61 119.3 . . ?
K2 C61 H61 78.4 . . ?
C61 C62 C57 119.17(19) . . ?
C61 C62 C66 118.69(19) . . ?
C57 C62 C66 122.14(18) . . ?
C58 C63 C65 113.31(18) . . ?
C58 C63 C64 109.56(19) . . ?
C65 C63 C64 111.3(2) . . ?
C58 C63 H63 107.5 . . ?
C65 C63 H63 107.5 . . ?
C64 C63 H63 107.5 . . ?
C63 C64 H64A 109.5 . . ?
C63 C64 H64B 109.5 . . ?
H64A C64 H64B 109.5 . . ?
C63 C64 H64C 109.5 . . ?
H64A C64 H64C 109.5 . . ?
H64B C64 H64C 109.5 . . ?
C63 C65 H65A 109.5 . . ?
C63 C65 H65B 109.5 . . ?
H65A C65 H65B 109.5 . . ?
C63 C65 H65C 109.5 . . ?
H65A C65 H65C 109.5 . . ?
H65B C65 H65C 109.5 . . ?
C62 C66 C68 111.98(17) . . ?
C62 C66 C67 112.12(19) . . ?
C68 C66 C67 109.7(2) . . ?
C62 C66 H66 107.6 . . ?
C68 C66 H66 107.6 . . ?
C67 C66 H66 107.6 . . ?
C66 C67 H67A 109.5 . . ?
C66 C67 H67B 109.5 . . ?
H67A C67 H67B 109.5 . . ?
C66 C67 H67C 109.5 . . ?
H67A C67 H67C 109.5 . . ?
H67B C67 H67C 109.5 . . ?
C66 C68 H68A 109.5 . . ?
C66 C68 H68B 109.5 . . ?
H68A C68 H68B 109.5 . . ?
C66 C68 H68C 109.5 . . ?
H68A C68 H68C 109.5 . . ?
H68B C68 H68C 109.5 . . ?
Si5 C69 H69A 109.5 . . ?
Si5 C69 H69B 109.5 . . ?
H69A C69 H69B 109.5 . . ?
Si5 C69 H69C 109.5 . . ?
H69A C69 H69C 109.5 . . ?
H69B C69 H69C 109.5 . . ?
Si5 C70 H70A 109.5 . . ?
Si5 C70 H70B 109.5 . . ?
H70A C70 H70B 109.5 . . ?
Si5 C70 H70C 109.5 . . ?
H70A C70 H70C 109.5 . . ?
H70B C70 H70C 109.5 . . ?
Si6 C71 H71A 109.5 . . ?
Si6 C71 H71B 109.5 . . ?
H71A C71 H71B 109.5 . . ?
Si6 C71 H71C 109.5 . . ?
H71A C71 H71C 109.5 . . ?
H71B C71 H71C 109.5 . . ?
Si6 C72 H72A 109.5 . . ?
Si6 C72 H72B 109.5 . . ?
H72A C72 H72B 109.5 . . ?
Si6 C72 H72C 109.5 . . ?
H72A C72 H72C 109.5 . . ?
H72B C72 H72C 109.5 . . ?
C78 C73 C74 118.66(19) . . ?
C78 C73 N6 120.90(18) . . ?
C74 C73 N6 120.44(18) . . ?
C78 C73 K6 79.23(11) . . ?
C74 C73 K6 74.06(11) . . ?
N6 C73 K6 116.55(11) . . ?
C75 C74 C73 119.6(2) . . ?
C75 C74 C79 119.0(2) . . ?
C73 C74 C79 121.3(2) . . ?
C75 C74 K6 76.86(13) . . ?
C73 C74 K6 80.31(11) . . ?
C79 C74 K6 110.73(12) . . ?
C76 C75 C74 121.5(2) . . ?
C76 C75 K6 80.14(14) . . ?
C74 C75 K6 77.54(12) . . ?
C76 C75 H75 119.2 . . ?
C74 C75 H75 119.2 . . ?
K6 C75 H75 113.3 . . ?
C75 C76 C77 119.3(2) . . ?
C75 C76 K6 74.80(12) . . ?
C77 C76 K6 79.32(12) . . ?
C75 C76 H76 120.4 . . ?
C77 C76 H76 120.4 . . ?
K6 C76 H76 116.3 . . ?
C76 C77 C78 121.4(2) . . ?
C76 C77 K6 75.97(12) . . ?
C78 C77 K6 78.67(11) . . ?
C76 C77 H77 119.3 . . ?
C78 C77 H77 119.3 . . ?
K6 C77 H77 116.7 . . ?
C77 C78 C73 119.5(2) . . ?
C77 C78 C82 118.44(19) . . ?
C73 C78 C82 121.87(19) . . ?
C77 C78 K6 76.60(12) . . ?
C73 C78 K6 75.65(11) . . ?
C82 C78 K6 122.42(12) . . ?
C74 C79 C80 113.7(2) . . ?
C74 C79 C81 109.5(2) . . ?
C80 C79 C81 109.63(19) . . ?
C74 C79 H79 108 . . ?
C80 C79 H79 108 . . ?
C81 C79 H79 108 . . ?
C79 C80 H80A 109.5 . . ?
C79 C80 H80B 109.5 . . ?
H80A C80 H80B 109.5 . . ?
C79 C80 H80C 109.5 . . ?
H80A C80 H80C 109.5 . . ?
H80B C80 H80C 109.5 . . ?
C79 C81 H81A 109.5 . . ?
C79 C81 H81B 109.5 . . ?
H81A C81 H81B 109.5 . . ?
C79 C81 H81C 109.5 . . ?
H81A C81 H81C 109.5 . . ?
H81B C81 H81C 109.5 . . ?
C78 C82 C84 113.60(19) . . ?
C78 C82 C83 109.32(16) . . ?
C84 C82 C83 110.22(18) . . ?
C78 C82 H82 107.8 . . ?
C84 C82 H82 107.8 . . ?
C83 C82 H82 107.8 . . ?
C82 C83 H83A 109.5 . . ?
C82 C83 H83B 109.5 . . ?
H83A C83 H83B 109.5 . . ?
C82 C83 H83C 109.5 . . ?
H83A C83 H83C 109.5 . . ?
H83B C83 H83C 109.5 . . ?
C82 C84 H84A 109.5 . . ?
C82 C84 H84B 109.5 . . ?
H84A C84 H84B 109.5 . . ?
C82 C84 H84C 109.5 . . ?
H84A C84 H84C 109.5 . . ?
H84B C84 H84C 109.5 . . ?
C90 C85 C86 118.66(18) . . ?
C90 C85 N8 120.85(19) . . ?
C86 C85 N8 120.48(18) . . ?
C90 C85 K6 79.34(12) . . ?
C86 C85 K6 74.62(11) . . ?
N8 C85 K6 114.95(11) . . ?
C87 C86 C85 119.3(2) . . ?
C87 C86 C91 118.4(2) . . ?
C85 C86 C91 122.25(19) . . ?
C87 C86 K6 77.50(13) . . ?
C85 C86 K6 79.53(11) . . ?
C91 C86 K6 111.08(14) . . ?
C88 C87 C86 122.0(2) . . ?
C88 C87 K6 79.86(14) . . ?
C86 C87 K6 76.90(12) . . ?
C88 C87 H87 119 . . ?
C86 C87 H87 119 . . ?
K6 C87 H87 114.5 . . ?
C87 C88 C89 118.8(2) . . ?
C87 C88 K6 75.06(13) . . ?
C89 C88 K6 79.10(14) . . ?
C87 C88 H88 120.6 . . ?
C89 C88 H88 120.6 . . ?
K6 C88 H88 116 . . ?
C88 C89 C90 121.7(2) . . ?
C88 C89 K6 76.13(14) . . ?
C90 C89 K6 78.01(13) . . ?
C88 C89 H89 119.1 . . ?
C90 C89 H89 119.1 . . ?
K6 C89 H89 117.3 . . ?
C89 C90 C85 119.5(2) . . ?
C89 C90 C94 117.9(2) . . ?
C85 C90 C94 122.6(2) . . ?
C89 C90 K6 77.18(14) . . ?
C85 C90 K6 75.29(12) . . ?
C94 C90 K6 120.19(15) . . ?
C86 C91 C92 110.06(19) . . ?
C86 C91 C93 112.2(2) . . ?
C92 C91 C93 110.3(2) . . ?
C86 C91 H91 108.1 . . ?
C92 C91 H91 108.1 . . ?
C93 C91 H91 108.1 . . ?
C91 C92 H92A 109.5 . . ?
C91 C92 H92B 109.5 . . ?
H92A C92 H92B 109.5 . . ?
C91 C92 H92C 109.5 . . ?
H92A C92 H92C 109.5 . . ?
H92B C92 H92C 109.5 . . ?
C91 C93 H93A 109.5 . . ?
C91 C93 H93B 109.5 . . ?
H93A C93 H93B 109.5 . . ?
C91 C93 H93C 109.5 . . ?
H93A C93 H93C 109.5 . . ?
H93B C93 H93C 109.5 . . ?
C90 C94 C96 112.7(2) . . ?
C90 C94 C95 109.5(2) . . ?
C96 C94 C95 110.8(3) . . ?
C90 C94 H94 107.9 . . ?
C96 C94 H94 107.9 . . ?
C95 C94 H94 107.9 . . ?
C94 C95 H95A 109.5 . . ?
C94 C95 H95B 109.5 . . ?
H95A C95 H95B 109.5 . . ?
C94 C95 H95C 109.5 . . ?
H95A C95 H95C 109.5 . . ?
H95B C95 H95C 109.5 . . ?
C94 C96 H96A 109.5 . . ?
C94 C96 H96B 109.5 . . ?
H96A C96 H96B 109.5 . . ?
C94 C96 H96C 109.5 . . ?
H96A C96 H96C 109.5 . . ?
H96B C96 H96C 109.5 . . ?
Si8 C99 H99A 109.5 . . ?
Si8 C99 H99B 109.5 . . ?
H99A C99 H99B 109.5 . . ?
Si8 C99 H99C 109.5 . . ?
H99A C99 H99C 109.5 . . ?
H99B C99 H99C 109.5 . . ?
Si8 C100 H10A 109.5 . . ?
Si8 C100 H10B 109.5 . . ?
H10A C100 H10B 109.5 . . ?
Si8 C100 H10C 109.5 . . ?
H10A C100 H10C 109.5 . . ?
H10B C100 H10C 109.5 . . ?
C102 C101 C106 118.58(18) . . ?
C102 C101 N7 120.12(18) . . ?
C106 C101 N7 121.30(19) . . ?
C103 C102 C101 119.43(19) . . ?
C103 C102 C107 118.03(19) . . ?
C101 C102 C107 122.50(18) . . ?
C103 C102 K3 69.99(11) . . ?
C101 C102 K3 90.96(12) . . ?
C107 C102 K3 110.15(11) . . ?
C104 C103 C102 122.0(2) . . ?
C104 C103 K3 82.52(13) . . ?
C102 C103 K3 85.49(12) . . ?
C104 C103 H103 119 . . ?
C102 C103 H103 119 . . ?
K3 C103 H103 102.4 . . ?
C103 C104 C105 118.51(19) . . ?
C103 C104 K3 72.97(11) . . ?
C105 C104 K3 90.22(13) . . ?
C103 C104 H104 120.7 . . ?
C105 C104 H104 120.7 . . ?
K3 C104 H104 106.4 . . ?
C104 C105 C106 121.8(2) . . ?
C104 C105 H105 119.1 . . ?
C106 C105 H105 119.1 . . ?
C105 C106 C101 119.6(2) . . ?
C105 C106 C110 118.3(2) . . ?
C101 C106 C110 122.1(2) . . ?
C102 C107 C108 109.78(18) . . ?
C102 C107 C109 111.30(17) . . ?
C108 C107 C109 110.8(2) . . ?
C102 C107 H107 108.3 . . ?
C108 C107 H107 108.3 . . ?
C109 C107 H107 108.3 . . ?
C107 C108 H10D 109.5 . . ?
C107 C108 H10E 109.5 . . ?
H10D C108 H10E 109.5 . . ?
C107 C108 H10F 109.5 . . ?
H10D C108 H10F 109.5 . . ?
H10E C108 H10F 109.5 . . ?
C107 C109 H10G 109.5 . . ?
C107 C109 H10H 109.5 . . ?
H10G C109 H10H 109.5 . . ?
C107 C109 H10I 109.5 . . ?
H10G C109 H10I 109.5 . . ?
H10H C109 H10I 109.5 . . ?
C106 C110 C112 111.1(2) . . ?
C106 C110 C111 111.5(2) . . ?
C112 C110 C111 109.0(3) . . ?
C106 C110 H110 108.4 . . ?
C112 C110 H110 108.4 . . ?
C111 C110 H110 108.4 . . ?
C110 C111 H11D 109.5 . . ?
C110 C111 H11E 109.5 . . ?
H11D C111 H11E 109.5 . . ?
C110 C111 H11F 109.5 . . ?
H11D C111 H11F 109.5 . . ?
H11E C111 H11F 109.5 . . ?
C110 C112 H11G 109.5 . . ?
C110 C112 H11H 109.5 . . ?
H11G C112 H11H 109.5 . . ?
C110 C112 H11I 109.5 . . ?
H11G C112 H11I 109.5 . . ?
H11H C112 H11I 109.5 . . ?
N9 C113 C114 112.7(3) . . ?
N9 C113 H11J 109 . . ?
C114 C113 H11J 109 . . ?
N9 C113 H11K 109 . . ?
C114 C113 H11K 109 . . ?
H11J C113 H11K 107.8 . . ?
N10 C114 C113 112.4(3) . . ?
N10 C114 H11L 109.1 . . ?
C113 C114 H11L 109.1 . . ?
N10 C114 H11M 109.1 . . ?
C113 C114 H11M 109.1 . . ?
H11L C114 H11M 107.9 . . ?
N9 C115 H11N 109.5 . . ?
N9 C115 H11O 109.5 . . ?
H11N C115 H11O 109.5 . . ?
N9 C115 H11P 109.5 . . ?
H11N C115 H11P 109.5 . . ?
H11O C115 H11P 109.5 . . ?
N9 C116 H11Q 109.5 . . ?
N9 C116 H11R 109.5 . . ?
H11Q C116 H11R 109.5 . . ?
N9 C116 H11S 109.5 . . ?
H11Q C116 H11S 109.5 . . ?
H11R C116 H11S 109.5 . . ?
N10 C117 H11T 109.5 . . ?
N10 C117 H11U 109.5 . . ?
H11T C117 H11U 109.5 . . ?
N10 C117 H11V 109.5 . . ?
H11T C117 H11V 109.5 . . ?
H11U C117 H11V 109.5 . . ?
N10 C118 H11W 109.5 . . ?
N10 C118 H11X 109.5 . . ?
H11W C118 H11X 109.5 . . ?
N10 C118 H11Y 109.5 . . ?
H11W C118 H11Y 109.5 . . ?
H11X C118 H11Y 109.5 . . ?
O4 Si7 N8 112.3(4) . . ?
O4 Si7 C97 103.2(7) . . ?
N8 Si7 C97 107.6(5) . . ?
O4 Si7 C98 113.1(8) . . ?
N8 Si7 C98 114.6(7) . . ?
C97 Si7 C98 104.8(7) . . ?
Si7 C97 H97A 109.5 . . ?
Si7 C97 H97B 109.5 . . ?
H97A C97 H97B 109.5 . . ?
Si7 C97 H97C 109.5 . . ?
H97A C97 H97C 109.5 . . ?
H97B C97 H97C 109.5 . . ?
Si7 C98 H98A 109.5 . . ?
Si7 C98 H98B 109.5 . . ?
H98A C98 H98B 109.5 . . ?
Si7 C98 H98C 109.5 . . ?
H98A C98 H98C 109.5 . . ?
H98B C98 H98C 109.5 . . ?
N8 Si7A O4 102.8(6) . . ?
N8 Si7A C98A 113.5(5) . . ?
O4 Si7A C98A 106.9(5) . . ?
N8 Si7A C97A 113.6(4) . . ?
O4 Si7A C97A 113.8(6) . . ?
C98A Si7A C97A 106.3(5) . . ?
Si7A C97A H97D 109.5 . . ?
Si7A C97A H97E 109.5 . . ?
H97D C97A H97E 109.5 . . ?
Si7A C97A H97F 109.5 . . ?
H97D C97A H97F 109.5 . . ?
H97E C97A H97F 109.5 . . ?
Si7A C98A H98D 109.5 . . ?
Si7A C98A H98E 109.5 . . ?
H98D C98A H98E 109.5 . . ?
Si7A C98A H98F 109.5 . . ?
H98D C98A H98F 109.5 . . ?
H98E C98A H98F 109.5 . . ?
C1A O1A K2 128.85(12) . . ?
C1A O1A K3 125.16(11) . . ?
K2 O1A K3 105.22(5) . . ?
C2A O2A Al1 96.45(10) . . ?
C2A O2A K1 94.38(10) . . ?
Al1 O2A K1 128.39(6) . . ?
C3A O3A Al2 113.81(12) . . ?
C3A O3A K1 90.25(9) . . ?
Al2 O3A K1 127.70(7) . . ?
C4A O4A K3 158.06(12) . . ?
C4A O4A K5 115.31(11) . . ?
K3 O4A K5 86.63(4) . . ?
C4A O4A K4 83.27(10) . . ?
K3 O4A K4 101.48(5) . . ?
K5 O4A K4 79.56(4) . . ?
C5A O5A K5 120.76(11) . . ?
C5A O5A K4 87.10(11) . . ?
K5 O5A K4 81.85(4) . . ?
C6A O6A K2 128.47(12) . . ?
C6A O6A K4 126.18(12) . . ?
K2 O6A K4 103.90(5) . . ?
C7A O7A Al3 96.83(10) . . ?
C7A O7A K6 94.23(10) . . ?
Al3 O7A K6 128.46(6) . . ?
C8A O8A Al4 113.96(11) . . ?
C8A O8A K6 90.95(9) . . ?
Al4 O8A K6 126.81(6) . . ?
C9A O9A K4 158.87(12) . . ?
C9A O9A K5 115.16(11) . . ?
K4 O9A K5 85.92(4) . . ?
C9A O9A K3 83.97(10) . . ?
K4 O9A K3 102.09(5) . . ?
K5 O9A K3 80.37(4) . . ?
C10A O10A K5 120.24(12) . . ?
C10A O10A K3 87.75(11) . . ?
K5 O10A K3 82.88(4) . . ?
O1A C1A C2A 126.59(16) . . ?
O1A C1A Al1 148.01(14) . . ?
C2A C1A Al1 84.92(11) . . ?
C3A C2A O2A 119.73(16) . . ?
C3A C2A C1A 134.61(16) . . ?
O2A C2A C1A 105.44(14) . . ?
C3A C2A Al1 167.45(13) . . ?
O2A C2A Al1 48.48(8) . . ?
C1A C2A Al1 57.70(9) . . ?
C3A C2A K1 74.72(10) . . ?
O2A C2A K1 58.59(8) . . ?
C1A C2A K1 139.77(11) . . ?
Al1 C2A K1 93.47(5) . . ?
O3A C3A C2A 118.02(16) . . ?
O3A C3A C4A 116.63(16) . . ?
C2A C3A C4A 125.20(16) . . ?
O3A C3A K1 62.73(8) . . ?
C2A C3A K1 78.79(10) . . ?
C4A C3A K1 124.67(12) . . ?
O4A C4A C3A 124.82(16) . . ?
O4A C4A C5A 121.90(17) . . ?
C3A C4A C5A 113.26(16) . . ?
O4A C4A K4 71.67(10) . . ?
C3A C4A K4 124.80(12) . . ?
C5A C4A K4 77.63(10) . . ?
O5A C5A C4A 117.54(17) . . ?
O5A C5A Al2 136.15(14) . . ?
C4A C5A Al2 106.06(13) . . ?
O5A C5A K4 68.32(10) . . ?
C4A C5A K4 74.13(10) . . ?
Al2 C5A K4 123.14(8) . . ?
O5A C5A K5 41.21(9) . . ?
C4A C5A K5 78.68(11) . . ?
Al2 C5A K5 169.84(8) . . ?
K4 C5A K5 66.57(4) . . ?
O6A C6A C7A 127.16(16) . . ?
O6A C6A Al3 147.28(15) . . ?
C7A C6A Al3 85.01(11) . . ?
O7A C7A C8A 119.60(16) . . ?
O7A C7A C6A 105.41(15) . . ?
C8A C7A C6A 134.80(16) . . ?
O7A C7A Al3 48.35(8) . . ?
C8A C7A Al3 167.34(14) . . ?
C6A C7A Al3 57.67(9) . . ?
O7A C7A K6 59.02(8) . . ?
C8A C7A K6 74.51(10) . . ?
C6A C7A K6 139.20(11) . . ?
Al3 C7A K6 93.78(5) . . ?
O8A C8A C7A 118.00(16) . . ?
O8A C8A C9A 116.36(16) . . ?
C7A C8A C9A 125.45(16) . . ?
O8A C8A K6 62.08(8) . . ?
C7A C8A K6 79.12(10) . . ?
C9A C8A K6 124.42(11) . . ?
O9A C9A C8A 124.77(16) . . ?
O9A C9A C10A 121.95(16) . . ?
C8A C9A C10A 113.28(16) . . ?
O9A C9A K3 71.04(10) . . ?
C8A C9A K3 125.94(11) . . ?
C10A C9A K3 76.79(10) . . ?
O10A C10A C9A 117.43(17) . . ?
O10A C10A Al4 136.34(14) . . ?
C9A C10A Al4 106.10(13) . . ?
O10A C10A K3 67.53(10) . . ?
C9A C10A K3 74.96(10) . . ?
Al4 C10A K3 124.70(8) . . ?
O10A C10A K5 41.70(9) . . ?
C9A C10A K5 78.38(10) . . ?
Al4 C10A K5 167.84(8) . . ?
K3 C10A K5 67.19(4) . . ?

loop_
_geom_bond_atom_site_label_1
_geom_bond_atom_site_label_2
_geom_bond_distance
_geom_bond_site_symmetry_2
_geom_bond_publ_flag
K1 O2A 2.6230(14) . ?
K1 O3A 2.6786(13) . ?
K1 C3A 3.0136(17) . ?
K1 C2A 3.0645(18) . ?
K1 C31 3.123(2) . ?
K1 C32 3.153(2) . ?
K1 C30 3.154(2) . ?
K1 C2 3.154(2) . ?
K1 C3 3.157(2) . ?
K1 C33 3.180(3) . ?
K1 C29 3.207(2) . ?
K1 C34 3.215(2) . ?
K2 O6A 2.6248(15) . ?
K2 O1A 2.6395(14) . ?
K2 C61 3.293(2) . ?
K2 C19 3.465(2) . ?
K2 K4 4.1813(6) . ?
K2 K3 4.2213(6) . ?
K3 O4A 2.5223(14) . ?
K3 O1A 2.6736(14) . ?
K3 O10A 2.8047(15) . ?
K3 O9A 2.8611(14) . ?
K3 C9A 3.0085(18) . ?
K3 C10A 3.0328(18) . ?
K3 C103 3.170(2) . ?
K3 C104 3.287(2) . ?
K3 C102 3.363(2) . ?
K3 K5 3.6589(6) . ?
K3 K4 4.1804(6) . ?
K4 O9A 2.5070(14) . ?
K4 O6A 2.6848(14) . ?
K4 O5A 2.8362(15) . ?
K4 O4A 2.8691(14) . ?
K4 C4A 3.0017(18) . ?
K4 C5A 3.0482(18) . ?
K4 C47 3.134(2) . ?
K4 C48 3.248(2) . ?
K4 C46 3.320(2) . ?
K4 C49 3.532(2) . ?
K4 K5 3.6296(6) . ?
K5 O5A 2.7027(16) . ?
K5 O10A 2.7226(16) . ?
K5 O4A 2.8030(15) . ?
K5 O9A 2.8093(14) . ?
K5 N9 2.901(2) . ?
K5 N10 2.963(3) . ?
K5 C5A 3.525(2) . ?
K5 C10A 3.536(2) . ?
K6 O7A 2.6488(14) . ?
K6 O8A 2.6718(13) . ?
K6 C8A 3.0234(18) . ?
K6 C7A 3.0810(18) . ?
K6 C86 3.138(2) . ?
K6 C87 3.145(2) . ?
K6 C75 3.146(2) . ?
K6 C74 3.155(2) . ?
K6 C85 3.200(2) . ?
K6 C88 3.204(2) . ?
K6 C76 3.212(2) . ?
K6 C73 3.2339(19) . ?
Si1 O1 1.6410(16) . ?
Si1 N1 1.7254(16) . ?
Si1 C14 1.852(2) . ?
Si1 C13 1.866(2) . ?
Si2 O1 1.6373(16) . ?
Si2 N2 1.7315(16) . ?
Si2 C15 1.851(3) . ?
Si2 C16 1.870(2) . ?
Si3 O2 1.6504(19) . ?
Si3 N3 1.7287(16) . ?
Si3 C42 1.856(3) . ?
Si3 C41 1.859(3) . ?
Si4 O2 1.6512(18) . ?
Si4 N4 1.7224(17) . ?
Si4 C44 1.860(2) . ?
Si4 C43 1.865(3) . ?
Si5 O3 1.6338(16) . ?
Si5 N5 1.7328(16) . ?
Si5 C69 1.857(3) . ?
Si5 C70 1.867(3) . ?
Si6 O3 1.6417(16) . ?
Si6 N6 1.7196(17) . ?
Si6 C72 1.858(2) . ?
Si6 C71 1.860(3) . ?
Si8 O4 1.645(2) . ?
Si8 N7 1.7233(18) . ?
Si8 C99 1.855(3) . ?
Si8 C100 1.868(4) . ?
Al1 O2A 1.8203(14) . ?
Al1 N2 1.8409(17) . ?
Al1 N1 1.8476(16) . ?
Al1 C1A 2.0499(19) . ?
Al1 C2A 2.4158(18) . ?
Al2 O3A 1.8073(14) . ?
Al2 N3 1.8582(17) . ?
Al2 N4 1.8590(16) . ?
Al2 C5A 2.005(2) . ?
Al3 O7A 1.8199(14) . ?
Al3 N5 1.8447(17) . ?
Al3 N6 1.8496(16) . ?
Al3 C6A 2.0512(19) . ?
Al3 C7A 2.4182(18) . ?
Al4 O8A 1.8046(14) . 6(
Al4 N7 1.8575(17) . ?
Al4 N8 1.8616(17) . ?
Al4 C10A 2.005(2) . ?
O4 Si7 1.483(12) . ?
O4 Si7A 1.778(12) . ?
N1 C1 1.425(2) . ?
N2 C17 1.437(2) . ?
N3 C29 1.424(2) . ?
N4 C45 1.434(2) . ?
N5 C57 1.438(2) . ?
N6 C73 1.427(3) . ?
N7 C101 1.432(2) . ?
N8 C85 1.427(2) . ?
N8 Si7A 1.702(5) . ?
N8 Si7 1.784(11) . ?
N9 C115 1.447(5) . ?
N9 C113 1.458(4) . ?
N9 C116 1.458(4) . ?
N10 C118 1.456(5) . ?
N10 C114 1.457(4) . ?
N10 C117 1.462(5) . ?
C1 C6 1.416(3) . ?
C1 C2 1.419(3) . ?
C2 C3 1.396(3) . ?
C2 C7 1.515(3) . ?
C3 C4 1.380(4) . ?
C3 H3 0.95 . ?
C4 C5 1.385(3) . ?
C4 H4 0.95 . ?
C5 C6 1.397(3) . ?
C5 H5 0.95 . ?
C6 C10 1.524(3) . ?
C7 C9 1.531(3) . ?
C7 C8 1.543(3) . ?
C7 H7 1 . ?
C8 H8A 0.98 . ?
C8 H8B 0.98 . ?
C8 H8C 0.98 . ?
C9 H9A 0.98 . ?
C9 H9B 0.98 . ?
C9 H9C 0.98 . ?
C10 C11 1.532(3) . ?
C10 C12 1.536(3) . ?
C10 H10 1 . ?
C11 H11A 0.98 . ?
C11 H11B 0.98 . ?
C11 H11C 0.98 . ?
C12 H12A 0.98 . ?
C12 H12B 0.98 . ?
C12 H12C 0.98 . ?
C13 H13A 0.98 . ?
C13 H13B 0.98 . ?
C13 H13C 0.98 . ?
C14 H14A 0.98 . ?
C14 H14B 0.98 . ?
C14 H14C 0.98 . ?
C15 H15A 0.98 . ?
C15 H15B 0.98 . ?
C15 H15C 0.98 . ?
C16 H16A 0.98 . ?
C16 H16B 0.98 . ?
C16 H16C 0.98 . ?
C17 C22 1.412(3) . ?
C17 C18 1.416(3) . ?
C18 C19 1.390(3) . ?
C18 C23 1.521(3) . ?
C19 C20 1.386(4) . ?
C19 H19 0.95 . ?
C20 C21 1.383(4) . ?
C20 H20 0.95 . ?
C21 C22 1.397(3) . ?
C21 H21 0.95 . ?
C22 C26 1.519(3) . ?
C23 C24 1.531(3) . ?
C23 C25 1.537(3) . ?
C23 H23 1 . ?
C24 H24A 0.98 . ?
C24 H24B 0.98 . ?
C24 H24C 0.98 . ?
C25 H25A 0.98 . ?
C25 H25B 0.98 . ?
C25 H25C 0.98 . ?
C26 C27 1.525(4) . ?
C26 C28 1.538(4) . ?
C26 H26 1 . ?
C27 H27A 0.98 . ?
C27 H27B 0.98 . ?
C27 H27C 0.98 . ?
C28 H28A 0.98 . ?
C28 H28B 0.98 . ?
C28 H28C 0.98 . ?
C29 C30 1.407(4) . ?
C29 C34 1.415(4) . ?
C30 C31 1.402(3) . ?
C30 C35 1.510(4) . ?
C31 C32 1.378(5) . ?
C31 H31 0.95 . ?
C32 C33 1.374(5) . ?
C32 H32 0.95 . ?
C33 C34 1.403(3) . ?
C33 H33 0.95 . ?
C34 C38 1.512(4) . ?
C35 C36 1.532(5) . ?
C35 C37 1.540(4) . ?
C35 H35 1 . ?
C36 H36A 0.98 . ?
C36 H36B 0.98 . ?
C36 H36C 0.98 . ?
C37 H37A 0.98 . ?
C37 H37B 0.98 . ?
C37 H37C 0.98 . ?
C38 C40 1.528(4) . ?
C38 C39 1.540(4) . ?
C38 H38 1 . ?
C39 H39A 0.98 . ?
C39 H39B 0.98 . ?
C39 H39C 0.98 . ?
C40 H40A 0.98 . ?
C40 H40B 0.98 . ?
C40 H40C 0.98 . ?
C41 H41A 0.98 . ?
C41 H41B 0.98 . ?
C41 H41C 0.98 . ?
C42 H42A 0.98 . ?
C42 H42B 0.98 . ?
C42 H42C 0.98 . ?
C43 H43A 0.98 . ?
C43 H43B 0.98 . ?
C43 H43C 0.98 . ?
C44 H44A 0.98 . ?
C44 H44B 0.98 . ?
C44 H44C 0.98 . ?
C45 C46 1.412(3) . ?
C45 C50 1.416(3) . ?
C46 C47 1.397(3) . ?
C46 C51 1.515(3) . ?
C47 C48 1.376(3) . ?
C47 H47 0.95 . ?
C48 C49 1.384(3) . ?
C48 H48 0.95 . ?
C49 C50 1.398(3) . ?
C49 H49 0.95 . ?
C50 C54 1.524(3) . ?
C51 C53 1.530(3) . ?
C51 C52 1.533(3) . ?
C51 H51 1 . ?
C52 H52A 0.98 . ?
C52 H52B 0.98 . ?
C52 H52C 0.98 . ?
C53 H53A 0.98 . ?
C53 H53B 0.98 . ?
C53 H53C 0.98 . ?
C54 C55 1.519(4) . ?
C54 C56 1.553(3) . ?
C54 H54 1 . ?
C55 H55A 0.98 . ?
C55 H55B 0.98 . ?
C55 H55C 0.98 . ?
C56 H56A 0.98 . ?
C56 H56B 0.98 . ?
C56 H56C 0.98 . ?
C57 C62 1.415(3) . ?
C57 C58 1.420(3) . ?
C58 C59 1.402(3) . ?
C58 C63 1.515(3) . ?
C59 C60 1.376(3) . ?
C59 H59 0.95 . ?
C60 C61 1.384(3) . ?
C60 H60 0.95 . ?
C61 C62 1.398(3) . ?
C61 H61 0.95 . ?
C62 C66 1.516(3) . ?
C63 C65 1.516(3) . ?
C63 C64 1.535(3) . ?
C63 H63 1 . ?
C64 H64A 0.98 . ?
C64 H64B 0.98 . ?
C64 H64C 0.98 . ?
C65 H65A 0.98 . ?
C65 H65B 0.98 . ?
C65 H65C 0.98 . ?
C66 C68 1.530(3) . ?
C66 C67 1.536(3) . ?
C66 H66 1 . ?
C67 H67A 0.98 . ?
C67 H67B 0.98 . ?
C67 H67C 0.98 . ?
C68 H68A 0.98 . ?
C68 H68B 0.98 . ?
C68 H68C 0.98 . ?
C69 H69A 0.98 . ?
C69 H69B 0.98 . ?
C69 H69C 0.98 . ?
C70 H70A 0.98 . ?
C70 H70B 0.98 . ?
C70 H70C 0.98 . ?
C71 H71A 0.98 . ?
C71 H71B 0.98 . ?
C71 H71C 0.98 . ?
C72 H72A 0.98 . ?
C72 H72B 0.98 . ?
C72 H72C 0.98 . ?
C73 C78 1.418(3) . ?
C73 C74 1.419(3) . ?
C74 C75 1.396(4) . ?
C74 C79 1.519(3) . ?
C75 C76 1.381(4) . ?
C75 H75 0.95 . ?
C76 C77 1.384(4) . ?
C76 H76 0.95 . ?
C77 C78 1.399(3) . ?
C77 H77 0.95 . ?
C78 C82 1.517(3) . ?
C79 C80 1.529(3) . ?
C79 C81 1.542(3) . ?
C79 H79 1 . ?
C80 H80A 0.98 . ?
C80 H80B 0.98 . ?
C80 H80C 0.98 . ?
C81 H81A 0.98 . ?
C81 H81B 0.98 . ?
C81 H81C 0.98 . ?
C82 C84 1.529(3) . ?
C82 C83 1.533(3) . ?
C82 H82 1 . ?
C83 H83A 0.98 . ?
C83 H83B 0.98 . ?
C83 H83C 0.98 . ?
C84 H84A 0.98 . ?
C84 H84B 0.98 . ?
C84 H84C 0.98 . ?
C85 C90 1.418(3) . ?
C85 C86 1.419(3) . ?
C86 C87 1.392(3) . ?
C86 C91 1.521(3) . ?
C87 C88 1.380(3) . ?
C87 H87 0.95 . ?
C88 C89 1.383(4) . ?
C88 H88 0.95 . ?
C89 C90 1.394(3) . ?
C89 H89 0.95 . ?
C90 C94 1.518(3) . ?
C91 C92 1.526(4) . ?
C91 C93 1.541(3) . ?
C91 H91 1 . ?
C92 H92A 0.98 . ?
C92 H92B 0.98 . ?
C92 H92C 0.98 . ?
C93 H93A 0.98 . ?
C93 H93B 0.98 . ?
C93 H93C 0.98 . ?
C94 C96 1.530(4) . ?
C94 C95 1.534(4) . ?
C94 H94 1 . ?
C95 H95A 0.98 . ?
C95 H95B 0.98 . ?
C95 H95C 0.98 . ?
C96 H96A 0.98 . ?
C96 H96B 0.98 . ?
C96 H96C 0.98 . ?
C99 H99A 0.98 . ?
C99 H99B 0.98 . ?
C99 H99C 0.98 . ?
C100 H10A 0.98 . ?
C100 H10B 0.98 . ?
C100 H10C 0.98 . ?
C101 C102 1.412(3) . ?
C101 C106 1.415(3) . ?
C102 C103 1.400(3) . ?
C102 C107 1.519(3) . ?
C103 C104 1.375(3) . ?
C103 H103 0.95 . ?
C104 C105 1.385(3) . ?
C104 H104 0.95 . ?
C105 C106 1.394(3) . ?
C105 H105 0.95 . ?
C106 C110 1.515(3) . ?
C107 C108 1.525(3) . ?
C107 C109 1.531(3) . ?
C107 H107 1 . ?
C108 H10D 0.98 . ?
C108 H10E 0.98 . ?
C108 H10F 0.98 . ?
C109 H10G 0.98 . ?
C109 H10H 0.98 . ?
C109 H10I 0.98 . ?
C110 C112 1.523(5) . ?
C110 C111 1.560(4) . ?
C110 H110 1 . ?
C111 H11D 0.98 . ?
C111 H11E 0.98 . ?
C111 H11F 0.98 . ?
C112 H11G 0.98 . ?
C112 H11H 0.98 . ?
C112 H11I 0.98 . ?
C113 C114 1.514(5) . ?
C113 H11J 0.99 . ?
C113 H11K 0.99 . ?
C114 H11L 0.99 . ?
C114 H11M 0.99 . ?
C115 H11N 0.98 . ?
C115 H11O 0.98 . ?
C115 H11P 0.98 . ?
C116 H11Q 0.98 . ?
C116 H11R 0.98 . ?
C116 H11S 0.98 . ?
C117 H11T 0.98 . ?
C117 H11U 0.98 . ?
C117 H11V 0.98 . ?
C118 H11W 0.98 . ?
C118 H11X 0.98 . ?
C118 H11Y 0.98 . ?
Si7 C97 1.829(14) . ?
Si7 C98 1.872(17) . ?
C97 H97A 0.98 . ?
C97 H97B 0.98 . ?
C97 H97C 0.98 . ?
C98 H98A 0.98 . ?
C98 H98B 0.98 . ?
C98 H98C 0.98 . ?
Si7A C98A 1.854(13) . ?
Si7A C97A 1.868(10) . ?
C97A H97D 0.98 . ?
C97A H97E 0.98 . ?
C97A H97F 0.98 . ?
C98A H98D 0.98 . ?
C98A H98E 0.98 . ?
C98A H98F 0.98 . ?
O1A C1A 1.254(2) . ?
O2A C2A 1.397(2) . ?
O3A C3A 1.369(2) . ?
O4A C4A 1.280(2) . ?
O5A C5A 1.270(3) . ?
O6A C6A 1.253(2) . ?
O7A C7A 1.391(2) . ?
O8A C8A 1.371(2) . ?
O9A C9A 1.278(2) . ?
O10A C10A 1.269(2) . ?
C1A C2A 1.472(2) . ?
C2A C3A 1.393(3) . ?
C3A C4A 1.454(3) . ?
C4A C5A 1.477(2) . ?
C6A C7A 1.471(3) . ?
C7A C8A 1.394(3) . ?
C8A C9A 1.461(3) . ?
C9A C10A 1.475(2) . ?
